data_7223997
loop_
_publ_author_name
'Mu, Bao'
'Wang, Qing'
'Huang, Rudan'

_publ_section_title
;
 The photocatalysis from a series of polyoxoazocobaltate high-nuclearity
 nanoclusters
;
_journal_name_full 'RSC Adv.'
_journal_paper_doi 10.1039/C5RA26978D
_journal_year 2016
_chemical_formula_moiety C26H61Co20N35O34S25
_chemical_formula_sum 'C26 H61 Co20 N35 O34 S25'
_chemical_formula_weight 3388.27
_chemical_name_systematic
; 
 ? 
;
_space_group_IT_number 2
_symmetry_cell_setting triclinic
_symmetry_space_group_name_Hall '-P 1'
_symmetry_space_group_name_H-M 'P -1'
_atom_sites_solution_hydrogens geom
_atom_sites_solution_primary direct
_atom_sites_solution_secondary difmap
_audit_creation_method SHELXL-97
_audit_update_record
;
2016-01-19 deposited with the CCDC.
2016-01-20 downloaded from the CCDC.
;
_cell_angle_alpha 89.739(2)
_cell_angle_beta 79.1360(10)
_cell_angle_gamma 66.4130(10)
_cell_formula_units_Z 2
_cell_length_a 14.5685(13)
_cell_length_b 17.4950(19)
_cell_length_c 25.288(2)
_cell_measurement_reflns_used 3056
_cell_measurement_temperature 298(2)
_cell_measurement_theta_max 27.101
_cell_measurement_theta_min 2.655
_cell_volume 5782.9(9)
_computing_cell_refinement 'Bruker SMART'
_computing_data_collection 'Bruker SMART'
_computing_data_reduction 'Bruker SHELXTL'
_computing_molecular_graphics 'Bruker SHELXTL'
_computing_publication_material 'Bruker SHELXTL'
_computing_structure_refinement 'SHELXL-97 (Sheldrick, 1997)'
_computing_structure_solution 'SHELXS-97 (Sheldrick, 1990)'
_diffrn_ambient_temperature 298(2)
_diffrn_measured_fraction_theta_full 0.982
_diffrn_measured_fraction_theta_max 0.982
_diffrn_measurement_device_type 'CCD area detector'
_diffrn_measurement_method 'phi and omega scans'
_diffrn_radiation_monochromator graphite
_diffrn_radiation_source 'fine-focus sealed tube'
_diffrn_radiation_type MoK\a
_diffrn_radiation_wavelength 0.71073
_diffrn_reflns_av_R_equivalents 0.1365
_diffrn_reflns_av_unetI/netI 0.2292
_diffrn_reflns_limit_h_max 17
_diffrn_reflns_limit_h_min -17
_diffrn_reflns_limit_k_max 15
_diffrn_reflns_limit_k_min -20
_diffrn_reflns_limit_l_max 30
_diffrn_reflns_limit_l_min -28
_diffrn_reflns_number 29440
_diffrn_reflns_theta_full 25.02
_diffrn_reflns_theta_max 25.02
_diffrn_reflns_theta_min 2.55
_exptl_absorpt_coefficient_mu 3.300
_exptl_absorpt_correction_T_max 0.8019
_exptl_absorpt_correction_T_min 0.6203
_exptl_absorpt_correction_type multi-scan
_exptl_absorpt_process_details sadabs
_exptl_crystal_colour red
_exptl_crystal_density_diffrn 1.865
_exptl_crystal_density_method 'not measured'
_exptl_crystal_description block
_exptl_crystal_F_000 3172
_exptl_crystal_size_max 0.16
_exptl_crystal_size_mid 0.11
_exptl_crystal_size_min 0.07
_platon_squeeze_details
;
;
_refine_diff_density_max 2.342
_refine_diff_density_min -1.264
_refine_diff_density_rms 0.229
_refine_ls_extinction_method none
_refine_ls_goodness_of_fit_ref 1.063
_refine_ls_hydrogen_treatment mixed
_refine_ls_matrix_type full
_refine_ls_number_parameters 1198
_refine_ls_number_reflns 20051
_refine_ls_number_restraints 0
_refine_ls_restrained_S_all 1.063
_refine_ls_R_factor_all 0.1895
_refine_ls_R_factor_gt 0.1009
_refine_ls_shift/su_max 0.001
_refine_ls_shift/su_mean 0.000
_refine_ls_structure_factor_coef Fsqd
_refine_ls_weighting_details 'calc w=1/[\s^2^(Fo^2^)+(0.0568P)^2^+0.0000P] where P=(Fo^2^+2Fc^2^)/3'
_refine_ls_weighting_scheme calc
_refine_ls_wR_factor_gt 0.2145
_refine_ls_wR_factor_ref 0.2403
_reflns_number_gt 7248
_reflns_number_total 20051
_reflns_threshold_expression >2sigma(I)
_cod_data_source_file c5ra26978d2.cif
_cod_data_source_block Compound3
_cod_depositor_comments
;
The following automatic conversions were performed:

'_symmetry_cell_setting' value 'Triclinic' changed to 'triclinic'
according to
/usr/data/users/saulius/crontab/automatic-downloads/rss-feeds/RSC/lib/dictionaries/cif_core.dic
dictionary named 'cif_core.dic' version 2.4.2 from 2011-04-26.

Automatic conversion script
Id: cif_fix_values 4268 2015-11-12 08:31:59Z antanas 
;
_cod_original_cell_volume 5783.0(10)
_cod_original_sg_symbol_H-M P-1
_cod_original_formula_sum C26H61Co20N35O34S25
_cod_database_code 7223997

loop_
_symmetry_equiv_pos_as_xyz
'x, y, z'
'-x, -y, -z'

loop_
_atom_site_label
_atom_site_type_symbol
_atom_site_fract_x
_atom_site_fract_y
_atom_site_fract_z
_atom_site_U_iso_or_equiv
_atom_site_adp_type
_atom_site_occupancy
_atom_site_symmetry_multiplicity
_atom_site_calc_flag
_atom_site_refinement_flags
Co1 Co 0.47615(16) 0.21310(12) 0.64301(10) 0.0408(6) Uani 1 1 d .
Co2 Co 0.33890(16) 0.41704(12) 0.69675(9) 0.0388(6) Uani 1 1 d .
Co3 Co 0.03518(17) 0.31274(13) 0.85558(10) 0.0438(6) Uani 1 1 d .
Co4 Co 0.11224(16) 0.46970(12) 0.80746(10) 0.0409(6) Uani 1 1 d .
Co5 Co 0.29858(17) 0.18846(13) 0.88200(10) 0.0425(6) Uani 1 1 d .
Co6 Co 0.23235(16) 0.33365(13) 0.61848(10) 0.0419(6) Uani 1 1 d .
Co7 Co 0.17861(17) 0.09531(12) 0.79676(10) 0.0434(6) Uani 1 1 d .
Co8 Co 0.14884(16) 0.16492(12) 0.66985(10) 0.0409(6) Uani 1 1 d .
Co9 Co 0.38871(16) 0.04946(12) 0.69251(10) 0.0416(6) Uani 1 1 d .
Co10 Co 0.37092(17) 0.34449(12) 0.83507(10) 0.0416(6) Uani 1 1 d .
Co11 Co 0.50811(17) 0.14215(13) 0.78052(10) 0.0434(6) Uani 1 1 d .
Co12 Co 0.22305(17) -0.02129(13) 0.69716(10) 0.0445(7) Uani 1 1 d .
Co13 Co -0.00818(17) 0.38731(13) 0.72930(10) 0.0447(6) Uani 1 1 d .
Co14 Co 0.10571(17) 0.15286(13) 0.91663(10) 0.0450(7) Uani 1 1 d .
Co15 Co 0.43037(17) 0.36288(13) 0.57415(10) 0.0432(6) Uani 1 1 d .
Co16 Co 0.60719(17) 0.03686(13) 0.67153(10) 0.0450(6) Uani 1 1 d .
Co17 Co 0.29181(17) 0.52335(12) 0.80142(10) 0.0421(6) Uani 1 1 d .
Co19 Co 0.04114(18) 0.31439(13) 0.60816(10) 0.0488(7) Uani 1 1 d .
Co20 Co 0.49952(18) 0.20056(14) 0.89939(10) 0.0498(7) Uani 1 1 d .
Co21 Co -0.10896(17) 0.49465(13) 0.84676(11) 0.0533(7) Uani 1 1 d .
N1 N 0.4989(10) -0.0763(7) 0.6626(6) 0.048(4) Uani 1 1 d .
N2 N 0.6024(11) -0.0858(8) 0.6557(6) 0.054(4) Uani 1 1 d .
N3 N 0.7713(11) -0.1955(10) 0.6331(7) 0.091(6) Uani 1 1 d .
H3A H 0.8003 -0.1610 0.6301 0.109 Uiso 1 1 calc R
H3B H 0.8079 -0.2484 0.6276 0.109 Uiso 1 1 calc R
N4 N 0.6647(11) 0.0568(8) 0.7787(7) 0.054(4) Uani 1 1 d .
N5 N 0.7141(12) 0.0144(9) 0.7256(7) 0.065(5) Uani 1 1 d .
N6 N 0.8840(11) -0.0700(10) 0.6729(7) 0.086(6) Uani 1 1 d .
H6A H 0.8611 -0.0714 0.6442 0.103 Uiso 1 1 calc R
H6B H 0.9484 -0.0950 0.6724 0.103 Uiso 1 1 calc R
N7 N 0.6045(10) 0.1874(8) 0.5785(6) 0.050(4) Uani 1 1 d .
N8 N 0.5866(10) 0.2548(8) 0.5426(6) 0.045(4) Uani 1 1 d .
N9 N 0.6563(11) 0.2894(9) 0.4560(7) 0.076(5) Uani 1 1 d .
H9A H 0.6088 0.3390 0.4587 0.091 Uiso 1 1 calc R
H9B H 0.7046 0.2722 0.4278 0.091 Uiso 1 1 calc R
N10 N 0.2031(11) 0.3600(8) 0.5407(6) 0.051(4) Uani 1 1 d .
N11 N 0.1048(11) 0.3631(8) 0.5329(7) 0.051(4) Uani 1 1 d .
N12 N 0.0058(12) 0.3893(9) 0.4692(7) 0.075(5) Uani 1 1 d .
H12A H -0.0428 0.3825 0.4910 0.089 Uiso 1 1 calc R
H12B H -0.0003 0.4014 0.4367 0.089 Uiso 1 1 calc R
N13 N 0.0758(10) 0.1276(8) 0.6148(6) 0.050(4) Uani 1 1 d .
N14 N 0.0361(11) 0.1925(8) 0.5764(7) 0.052(4) Uani 1 1 d .
N15 N -0.0274(14) 0.2001(10) 0.4980(8) 0.098(7) Uani 1 1 d .
H15A H -0.0294 0.2494 0.4935 0.118 Uiso 1 1 calc R
H15B H -0.0468 0.1764 0.4752 0.118 Uiso 1 1 calc R
N16 N -0.1101(12) 0.3840(9) 0.6088(7) 0.060(5) Uani 1 1 d .
N17 N -0.1385(13) 0.3730(9) 0.5610(8) 0.067(5) Uani 1 1 d .
N18 N -0.2861(12) 0.4137(10) 0.5167(8) 0.088(6) Uani 1 1 d .
H18A H -0.2486 0.3881 0.4863 0.106 Uiso 1 1 calc R
H18B H -0.3511 0.4399 0.5198 0.106 Uiso 1 1 calc R
N19 N 0.1296(10) -0.0051(7) 0.8169(6) 0.048(4) Uani 1 1 d .
N20 N 0.1501(11) -0.0621(8) 0.7706(6) 0.053(4) Uani 1 1 d .
N21 N 0.1192(10) -0.1793(8) 0.7506(5) 0.052(4) Uani 1 1 d .
H21A H 0.1430 -0.1795 0.7168 0.062 Uiso 1 1 calc R
H21B H 0.0970 -0.2165 0.7619 0.062 Uiso 1 1 calc R
N22 N 0.2915(12) 0.1443(9) 0.9619(6) 0.056(4) Uani 1 1 d .
N23 N 0.2048(11) 0.1174(9) 0.9781(7) 0.057(4) Uani 1 1 d .
N24 N 0.1522(11) 0.0419(9) 1.0418(6) 0.071(5) Uani 1 1 d .
H24A H 0.1001 0.0476 1.0282 0.085 Uiso 1 1 calc R
H24B H 0.1632 0.0142 1.0698 0.085 Uiso 1 1 calc R
N25 N -0.0746(11) 0.3258(8) 0.9289(6) 0.054(4) Uani 1 1 d .
N26 N -0.0459(11) 0.2467(9) 0.9544(6) 0.057(4) Uani 1 1 d .
N27 N 0.0235(11) 0.5941(8) 0.8480(6) 0.059(5) Uani 1 1 d .
N28 N -0.0782(11) 0.6046(8) 0.8714(7) 0.065(5) Uani 1 1 d .
N29 N -0.2213(12) 0.6899(10) 0.9436(8) 0.114(8) Uani 1 1 d .
H29A H -0.2476 0.6536 0.9476 0.137 Uiso 1 1 calc R
H29B H -0.2501 0.7365 0.9633 0.137 Uiso 1 1 calc R
N30 N 0.3864(10) 0.5173(7) 0.6837(6) 0.045(4) Uani 1 1 d .
N31 N 0.3645(10) 0.5697(8) 0.7308(6) 0.046(4) Uani 1 1 d .
N32 N 0.3709(11) 0.6974(8) 0.7587(6) 0.058(4) Uani 1 1 d .
H32A H 0.3479 0.6932 0.7920 0.070 Uiso 1 1 calc R
H32B H 0.3851 0.7396 0.7497 0.070 Uiso 1 1 calc R
N33 N 0.4254(12) 0.4213(9) 0.8780(7) 0.058(4) Uani 1 1 d .
N34 N 0.3954(11) 0.5053(8) 0.8563(6) 0.052(4) Uani 1 1 d .
N35 N 0.4216(13) 0.6273(9) 0.8704(7) 0.084(6) Uani 1 1 d .
H35A H 0.3852 0.6564 0.8485 0.101 Uiso 1 1 calc R
H35B H 0.4518 0.6487 0.8881 0.101 Uiso 1 1 calc R
O1 O 0.3033(8) 0.2919(6) 0.7040(4) 0.043(3) Uani 1 1 d .
O2 O 0.1540(8) 0.3231(6) 0.7751(4) 0.045(3) Uani 1 1 d .
O3 O 0.2509(8) 0.1809(6) 0.7353(5) 0.048(3) Uani 1 1 d .
O4 O 0.3238(8) 0.2423(6) 0.7928(5) 0.047(3) Uani 1 1 d .
O5 O 0.4750(8) 0.3329(6) 0.6496(4) 0.045(3) Uani 1 1 d .
O6 O 0.3862(8) 0.2612(6) 0.5884(4) 0.045(3) Uani 1 1 d .
O7 O 0.4737(8) 0.0962(6) 0.6362(4) 0.046(3) Uani 1 1 d .
O8 O 0.5576(8) 0.1652(6) 0.7024(4) 0.047(3) Uani 1 1 d .
O9 O 0.2831(8) 0.4259(6) 0.6272(4) 0.043(3) Uani 1 1 d .
O10 O 0.3984(7) 0.4031(6) 0.7656(4) 0.039(3) Uani 1 1 d .
O11 O 0.2046(7) 0.4996(6) 0.7475(4) 0.044(3) Uani 1 1 d .
O12 O 0.2320(7) 0.4460(6) 0.8484(4) 0.041(3) Uani 1 1 d .
O13 O -0.0139(8) 0.4915(6) 0.7701(5) 0.049(3) Uani 1 1 d .
O14 O 0.3438(8) 0.2824(6) 0.9013(5) 0.047(3) Uani 1 1 d .
O15 O -0.0742(8) 0.3745(6) 0.8080(4) 0.046(3) Uani 1 1 d .
O16 O 0.0315(8) 0.4299(6) 0.8687(5) 0.050(3) Uani 1 1 d .
O17 O 0.1448(8) 0.2591(6) 0.9034(4) 0.045(3) Uani 1 1 d .
O18 O 0.0559(8) 0.1885(6) 0.8413(4) 0.048(3) Uani 1 1 d .
O19 O 0.2494(8) 0.0991(6) 0.8596(4) 0.044(3) Uani 1 1 d .
O20 O 0.3064(7) 0.0049(6) 0.7492(4) 0.043(3) Uani 1 1 d .
O21 O 0.1132(8) 0.0991(6) 0.7322(5) 0.048(3) Uani 1 1 d .
O22 O 0.2817(7) 0.0528(6) 0.6495(4) 0.044(3) Uani 1 1 d .
O23 O 0.1923(8) 0.2337(6) 0.6123(4) 0.041(3) Uani 1 1 d .
O24 O 0.0158(8) 0.2755(6) 0.6905(4) 0.043(3) Uani 1 1 d .
O25 O 0.0779(8) 0.3968(6) 0.6548(5) 0.049(3) Uani 1 1 d .
O26 O 0.4908(8) 0.0476(6) 0.7410(4) 0.046(3) Uani 1 1 d .
O27 O 0.5170(8) 0.2419(6) 0.8202(4) 0.047(3) Uani 1 1 d .
O28 O 0.4547(8) 0.1190(6) 0.8576(4) 0.047(3) Uani 1 1 d .
O29 O -0.2516(10) 0.5773(8) 0.8274(6) 0.093(5) Uani 1 1 d .
H29C H -0.2396 0.5946 0.7965 0.140 Uiso 1 1 d R
H29D H -0.2886 0.5503 0.8267 0.140 Uiso 1 1 d R
S1 S 0.6021(4) -0.2325(3) 0.6422(3) 0.0756(18) Uani 1 1 d .
S2 S 0.3699(4) -0.1563(3) 0.6600(2) 0.0559(14) Uani 1 1 d .
S3 S 0.8569(4) -0.0135(4) 0.7818(3) 0.090(2) Uani 1 1 d .
S4 S 0.6963(4) 0.0970(3) 0.8767(2) 0.0606(14) Uani 1 1 d .
S5 S 0.7521(4) 0.1329(3) 0.4942(2) 0.0702(17) Uani 1 1 d .
S6 S 0.7305(4) 0.0251(3) 0.5859(2) 0.0580(14) Uani 1 1 d .
S7 S 0.1879(4) 0.4013(3) 0.4425(2) 0.0591(14) Uani 1 1 d .
S8 S 0.3796(4) 0.3766(3) 0.4845(2) 0.0575(14) Uani 1 1 d .
S9 S 0.0168(5) 0.0574(3) 0.5480(3) 0.0846(19) Uani 1 1 d .
S10 S 0.1060(4) -0.0326(3) 0.6403(2) 0.0587(14) Uani 1 1 d .
S11 S -0.3054(4) 0.4661(3) 0.6228(3) 0.0745(17) Uani 1 1 d .
S12 S -0.1859(4) 0.4610(3) 0.7087(2) 0.0746(17) Uani 1 1 d .
S13 S 0.0653(4) -0.1155(3) 0.8545(2) 0.0609(15) Uani 1 1 d .
S14 S 0.0561(4) 0.0298(3) 0.9262(2) 0.0592(14) Uani 1 1 d .
S15 S 0.3243(4) 0.0654(3) 1.0464(2) 0.0600(14) Uani 1 1 d .
S16 S 0.4606(4) 0.1484(3) 0.9900(2) 0.0599(14) Uani 1 1 d .
S17 S -0.2265(4) 0.3468(4) 1.0069(3) 0.102(2) Uani 1 1 d .
S18 S -0.2191(4) 0.4813(3) 0.9331(3) 0.0772(18) Uani 1 1 d .
S19 S -0.0524(5) 0.7286(3) 0.9131(3) 0.103(3) Uani 1 1 d .
S20 S 0.1628(4) 0.6616(3) 0.8443(2) 0.0590(15) Uani 1 1 d .
S21 S 0.4403(3) 0.6361(3) 0.6517(2) 0.0516(13) Uani 1 1 d .
S22 S 0.4648(3) 0.4938(2) 0.57289(18) 0.0457(12) Uani 1 1 d .
S23 S 0.5093(5) 0.4931(3) 0.9281(2) 0.0751(17) Uani 1 1 d .
S24 S 0.5388(4) 0.3138(3) 0.9421(2) 0.0712(17) Uani 1 1 d .
S25 S 0.2574(3) 0.2611(2) 0.75108(18) 0.0352(10) Uani 1 1 d .
C1 C 0.4855(12) -0.1451(9) 0.6549(8) 0.054(5) Uani 1 1 d .
C2 C 0.6663(14) -0.1659(11) 0.6465(8) 0.065(6) Uani 1 1 d .
C3 C 0.7276(13) 0.0505(10) 0.8126(8) 0.056(5) Uani 1 1 d .
C4 C 0.8155(15) -0.0263(11) 0.7213(9) 0.065(6) Uani 1 1 d .
C5 C 0.6873(12) 0.1197(10) 0.5574(7) 0.048(5) Uani 1 1 d .
C6 C 0.6551(13) 0.2357(10) 0.4985(8) 0.047(5) Uani 1 1 d .
C7 C 0.2551(13) 0.3739(10) 0.4975(8) 0.052(5) Uani 1 1 d .
C8 C 0.0939(15) 0.3806(11) 0.4864(9) 0.054(5) Uani 1 1 d .
C9 C 0.0691(13) 0.0550(10) 0.6067(8) 0.053(5) Uani 1 1 d .
C10 C 0.0070(16) 0.1586(12) 0.5420(10) 0.070(6) Uani 1 1 d .
C11 C -0.1866(14) 0.4288(11) 0.6446(8) 0.059(6) Uani 1 1 d .
C12 C -0.2392(16) 0.4126(12) 0.5629(9) 0.070(6) Uani 1 1 d .
C13 C 0.0907(14) -0.0231(10) 0.8640(8) 0.054(5) Uani 1 1 d .
C14 C 0.1168(13) -0.1218(10) 0.7855(7) 0.050(5) Uani 1 1 d .
C15 C 0.3555(14) 0.1242(10) 0.9922(8) 0.051(5) Uani 1 1 d .
C16 C 0.2183(14) 0.0771(11) 1.0185(8) 0.052(5) Uani 1 1 d .
C17 C -0.1611(14) 0.3799(11) 0.9539(8) 0.061(6) Uani 1 1 d .
C18 C -0.1113(15) 0.2430(12) 0.9988(9) 0.075(7) Uani 1 1 d .
H18 H -0.1019 0.1988 1.0208 0.090 Uiso 1 1 calc R
C19 C 0.0522(13) 0.6535(10) 0.8596(8) 0.055(5) Uani 1 1 d .
C20 C -0.1316(16) 0.6732(12) 0.9048(10) 0.086(8) Uani 1 1 d .
C21 C 0.4281(12) 0.5380(9) 0.6393(7) 0.043(5) Uani 1 1 d .
C22 C 0.3852(13) 0.6357(10) 0.7190(7) 0.053(5) Uani 1 1 d .
C23 C 0.4818(15) 0.4038(11) 0.9167(9) 0.064(6) Uani 1 1 d .
C24 C 0.4318(15) 0.5446(12) 0.8774(9) 0.067(6) Uani 1 1 d .

loop_
_atom_site_aniso_label
_atom_site_aniso_U_11
_atom_site_aniso_U_22
_atom_site_aniso_U_33
_atom_site_aniso_U_23
_atom_site_aniso_U_13
_atom_site_aniso_U_12
Co1 0.0450(14) 0.0218(12) 0.0515(17) 0.0041(11) 0.0013(12) -0.0144(10)
Co2 0.0495(14) 0.0200(11) 0.0428(16) 0.0003(10) 0.0038(12) -0.0156(11)
Co3 0.0484(14) 0.0218(12) 0.0549(18) 0.0007(11) 0.0026(12) -0.0135(11)
Co4 0.0470(14) 0.0209(11) 0.0519(17) 0.0007(11) 0.0023(12) -0.0163(11)
Co5 0.0484(14) 0.0246(12) 0.0534(17) 0.0075(11) -0.0022(12) -0.0173(11)
Co6 0.0455(14) 0.0259(12) 0.0505(17) 0.0037(11) 0.0021(12) -0.0160(11)
Co7 0.0571(15) 0.0217(12) 0.0472(17) -0.0007(11) 0.0028(12) -0.0176(11)
Co8 0.0484(14) 0.0207(11) 0.0514(17) 0.0058(10) 0.0001(12) -0.0162(11)
Co9 0.0442(14) 0.0213(11) 0.0568(17) 0.0016(11) 0.0025(12) -0.0164(10)
Co10 0.0518(14) 0.0215(11) 0.0508(17) 0.0098(11) -0.0042(12) -0.0171(11)
Co11 0.0462(14) 0.0275(12) 0.0524(17) 0.0036(11) 0.0008(12) -0.0154(11)
Co12 0.0561(15) 0.0227(12) 0.0532(17) -0.0009(11) 0.0021(13) -0.0202(11)
Co13 0.0516(15) 0.0292(13) 0.0523(17) 0.0021(11) 0.0001(12) -0.0201(11)
Co14 0.0537(15) 0.0237(12) 0.0526(17) 0.0033(11) 0.0024(12) -0.0164(11)
Co15 0.0513(14) 0.0245(12) 0.0498(17) 0.0037(11) 0.0029(12) -0.0173(11)
Co16 0.0463(14) 0.0272(12) 0.0558(18) 0.0084(11) -0.0011(12) -0.0133(11)
Co17 0.0535(15) 0.0219(12) 0.0496(17) 0.0015(11) -0.0009(12) -0.0180(11)
Co19 0.0530(15) 0.0317(13) 0.0594(19) 0.0077(12) -0.0053(13) -0.0174(12)
Co20 0.0579(16) 0.0317(13) 0.0584(19) 0.0082(12) -0.0072(13) -0.0187(12)
Co21 0.0465(15) 0.0265(13) 0.079(2) 0.0016(13) 0.0010(14) -0.0125(11)
N1 0.051(9) 0.022(7) 0.066(11) 0.003(7) 0.001(8) -0.016(7)
N2 0.051(9) 0.026(8) 0.079(12) 0.002(7) 0.001(8) -0.016(7)
N3 0.050(11) 0.051(11) 0.147(19) -0.003(11) 0.001(11) -0.004(9)
N4 0.054(10) 0.037(9) 0.064(12) -0.002(8) -0.003(9) -0.016(8)
N5 0.057(11) 0.048(10) 0.078(14) -0.002(9) -0.007(9) -0.013(9)
N6 0.051(10) 0.070(12) 0.107(16) -0.024(11) 0.009(10) -0.005(9)
N7 0.061(10) 0.026(8) 0.054(11) 0.001(7) 0.006(8) -0.017(7)
N8 0.054(9) 0.025(7) 0.046(11) 0.010(7) 0.008(8) -0.014(7)
N9 0.081(12) 0.053(10) 0.071(13) 0.010(9) 0.022(10) -0.021(9)
N10 0.055(10) 0.037(9) 0.056(12) 0.006(8) -0.006(9) -0.016(8)
N11 0.060(11) 0.035(9) 0.061(12) 0.010(8) -0.001(9) -0.027(8)
N12 0.068(12) 0.057(11) 0.098(15) 0.018(10) -0.011(11) -0.027(9)
N13 0.054(9) 0.037(9) 0.063(12) 0.001(8) -0.013(8) -0.021(8)
N14 0.063(10) 0.037(9) 0.060(12) 0.006(8) -0.012(9) -0.025(8)
N15 0.123(17) 0.049(11) 0.13(2) 0.007(12) -0.045(15) -0.034(12)
N16 0.061(11) 0.042(10) 0.068(13) 0.006(9) 0.006(10) -0.021(9)
N17 0.061(12) 0.044(10) 0.084(15) 0.008(9) 0.001(10) -0.015(9)
N18 0.061(11) 0.096(14) 0.101(16) -0.002(12) -0.041(11) -0.015(10)
N19 0.068(10) 0.025(7) 0.052(11) 0.001(7) 0.007(8) -0.028(7)
N20 0.068(10) 0.031(8) 0.058(11) 0.003(8) 0.000(8) -0.023(8)
N21 0.090(11) 0.038(8) 0.047(10) 0.002(7) -0.012(9) -0.047(9)
N22 0.063(11) 0.038(9) 0.058(12) -0.001(8) -0.002(9) -0.016(8)
N23 0.062(10) 0.036(9) 0.065(13) 0.007(8) -0.003(9) -0.015(8)
N24 0.071(11) 0.071(11) 0.073(13) 0.024(9) 0.007(9) -0.041(10)
N25 0.059(10) 0.029(8) 0.066(12) 0.004(8) 0.007(9) -0.020(8)
N26 0.051(10) 0.041(9) 0.062(12) 0.006(8) -0.002(9) -0.006(8)
N27 0.058(10) 0.027(8) 0.083(13) -0.006(8) 0.012(9) -0.019(8)
N28 0.061(10) 0.033(9) 0.091(14) -0.012(9) 0.014(10) -0.020(8)
N29 0.073(13) 0.062(12) 0.18(2) -0.043(13) 0.039(14) -0.029(10)
N30 0.060(9) 0.024(7) 0.050(11) 0.005(7) 0.006(8) -0.025(7)
N31 0.062(9) 0.026(8) 0.051(10) -0.003(7) 0.004(8) -0.025(7)
N32 0.096(12) 0.032(8) 0.065(12) 0.014(8) -0.008(9) -0.049(9)
N33 0.067(11) 0.033(9) 0.071(13) -0.003(8) -0.006(9) -0.019(8)
N34 0.071(11) 0.029(8) 0.059(12) 0.003(8) -0.014(9) -0.022(8)
N35 0.131(16) 0.044(10) 0.089(15) 0.021(9) -0.054(12) -0.034(11)
O1 0.051(7) 0.028(6) 0.049(8) 0.003(5) -0.003(6) -0.017(5)
O2 0.048(7) 0.022(6) 0.057(8) 0.004(5) -0.005(6) -0.006(5)
O3 0.052(7) 0.024(6) 0.060(9) 0.003(5) 0.002(6) -0.014(5)
O4 0.054(7) 0.027(6) 0.050(8) 0.010(5) -0.004(6) -0.007(5)
O5 0.053(7) 0.022(6) 0.055(8) 0.001(5) 0.002(6) -0.014(5)
O6 0.050(7) 0.028(6) 0.051(8) 0.006(5) 0.003(6) -0.015(5)
O7 0.053(7) 0.025(6) 0.055(8) 0.011(5) -0.001(6) -0.014(5)
O8 0.055(7) 0.028(6) 0.053(8) 0.008(5) 0.007(6) -0.021(6)
O9 0.053(7) 0.027(6) 0.049(8) 0.002(5) -0.003(6) -0.019(5)
O10 0.048(7) 0.024(6) 0.044(8) 0.007(5) 0.003(6) -0.018(5)
O11 0.047(7) 0.027(6) 0.054(8) -0.003(5) 0.000(6) -0.014(5)
O12 0.050(7) 0.021(5) 0.059(8) 0.009(5) -0.005(6) -0.024(5)
O13 0.053(7) 0.033(6) 0.062(9) -0.004(6) -0.005(6) -0.021(6)
O14 0.053(7) 0.028(6) 0.060(9) 0.012(6) 0.001(6) -0.022(6)
O15 0.048(7) 0.034(6) 0.054(8) -0.001(6) -0.007(6) -0.016(6)
O16 0.048(7) 0.028(6) 0.068(9) 0.002(6) -0.004(6) -0.013(5)
O17 0.051(7) 0.030(6) 0.049(8) 0.008(5) -0.001(6) -0.014(5)
O18 0.056(7) 0.028(6) 0.055(8) 0.005(5) 0.004(6) -0.019(6)
O19 0.058(7) 0.027(6) 0.049(8) -0.007(5) -0.006(6) -0.021(6)
O20 0.049(7) 0.022(6) 0.054(8) -0.002(5) 0.001(6) -0.014(5)
O21 0.054(7) 0.030(6) 0.054(8) 0.007(5) 0.001(6) -0.015(6)
O22 0.050(7) 0.027(6) 0.055(8) 0.008(5) -0.002(6) -0.021(5)
O23 0.052(7) 0.027(6) 0.048(8) 0.019(5) -0.005(6) -0.021(5)
O24 0.050(7) 0.028(6) 0.045(8) 0.002(5) 0.000(6) -0.014(5)
O25 0.056(7) 0.036(6) 0.057(9) -0.005(6) -0.004(6) -0.025(6)
O26 0.049(7) 0.027(6) 0.057(8) -0.005(6) -0.003(6) -0.014(5)
O27 0.054(7) 0.029(6) 0.056(9) 0.006(6) -0.001(6) -0.018(6)
O28 0.055(7) 0.032(6) 0.054(9) 0.001(6) 0.004(6) -0.025(6)
O29 0.081(10) 0.073(10) 0.109(13) 0.023(9) -0.001(9) -0.021(8)
S1 0.056(3) 0.028(3) 0.130(6) -0.008(3) -0.003(3) -0.010(2)
S2 0.061(3) 0.023(2) 0.080(4) -0.008(2) -0.001(3) -0.019(2)
S3 0.049(3) 0.094(5) 0.109(6) -0.020(4) -0.010(3) -0.012(3)
S4 0.060(3) 0.049(3) 0.069(4) 0.017(3) -0.011(3) -0.019(3)
S5 0.076(4) 0.045(3) 0.063(4) 0.012(3) 0.024(3) -0.014(3)
S6 0.061(3) 0.026(2) 0.062(4) 0.012(2) 0.014(3) -0.004(2)
S7 0.064(3) 0.051(3) 0.061(4) 0.013(3) -0.006(3) -0.025(3)
S8 0.066(3) 0.051(3) 0.060(4) 0.010(3) -0.003(3) -0.032(3)
S9 0.104(5) 0.052(3) 0.096(5) -0.010(3) -0.034(4) -0.024(3)
S10 0.071(3) 0.036(3) 0.074(4) 0.000(3) -0.007(3) -0.031(3)
S11 0.059(3) 0.058(3) 0.090(5) 0.004(3) 0.000(3) -0.014(3)
S12 0.067(4) 0.060(3) 0.077(4) -0.006(3) 0.001(3) -0.012(3)
S13 0.099(4) 0.040(3) 0.052(4) 0.006(2) 0.007(3) -0.047(3)
S14 0.089(4) 0.040(3) 0.051(4) -0.004(2) 0.006(3) -0.038(3)
S15 0.067(3) 0.048(3) 0.063(4) 0.018(3) -0.004(3) -0.024(3)
S16 0.064(3) 0.048(3) 0.068(4) 0.010(3) -0.005(3) -0.028(3)
S17 0.069(4) 0.090(5) 0.095(5) 0.024(4) 0.027(4) 0.001(3)
S18 0.064(3) 0.042(3) 0.102(5) 0.003(3) 0.012(3) -0.010(3)
S19 0.096(4) 0.052(3) 0.144(7) -0.048(4) 0.041(4) -0.041(3)
S20 0.060(3) 0.027(2) 0.086(4) -0.010(2) 0.003(3) -0.021(2)
S21 0.063(3) 0.030(2) 0.063(4) 0.000(2) 0.004(3) -0.028(2)
S22 0.066(3) 0.027(2) 0.041(3) 0.003(2) 0.008(2) -0.024(2)
S23 0.102(4) 0.052(3) 0.088(5) 0.007(3) -0.032(4) -0.042(3)
S24 0.083(4) 0.042(3) 0.092(5) 0.010(3) -0.022(3) -0.028(3)
S25 0.039(2) 0.019(2) 0.042(3) 0.0025(18) 0.000(2) -0.0099(18)
C1 0.051(11) 0.019(9) 0.078(15) 0.000(9) 0.004(10) -0.008(8)
C2 0.060(13) 0.030(11) 0.091(17) -0.007(10) -0.003(12) -0.009(10)
C3 0.047(12) 0.041(11) 0.066(15) 0.004(10) 0.000(11) -0.009(9)
C4 0.056(13) 0.046(12) 0.080(17) -0.015(11) -0.003(12) -0.014(10)
C5 0.053(11) 0.028(9) 0.051(13) 0.008(9) 0.007(9) -0.012(9)
C6 0.061(12) 0.027(9) 0.049(14) 0.008(9) -0.003(10) -0.017(9)
C7 0.050(11) 0.042(11) 0.056(15) 0.008(10) -0.006(10) -0.012(9)
C8 0.052(13) 0.040(11) 0.066(16) 0.001(11) -0.005(12) -0.017(10)
C9 0.058(12) 0.039(11) 0.064(15) 0.000(10) -0.009(10) -0.024(10)
C10 0.081(16) 0.044(13) 0.076(18) -0.002(12) -0.020(13) -0.014(12)
C11 0.054(12) 0.038(11) 0.073(16) 0.004(10) 0.010(11) -0.015(10)
C12 0.059(14) 0.056(13) 0.083(19) 0.014(12) -0.004(13) -0.014(11)
C13 0.077(13) 0.028(10) 0.053(14) 0.005(9) 0.008(11) -0.028(10)
C14 0.064(12) 0.032(10) 0.054(14) 0.007(9) 0.007(10) -0.028(9)
C15 0.053(12) 0.033(10) 0.062(15) 0.007(9) -0.002(11) -0.015(9)
C16 0.059(13) 0.039(11) 0.062(15) 0.012(10) -0.008(11) -0.025(10)
C17 0.051(12) 0.044(12) 0.074(16) 0.004(11) 0.005(11) -0.014(10)
C18 0.076(15) 0.047(13) 0.083(18) 0.006(11) 0.007(13) -0.016(11)
C19 0.058(12) 0.026(9) 0.080(15) -0.004(9) 0.010(10) -0.026(9)
C20 0.075(15) 0.049(13) 0.12(2) -0.030(13) 0.018(14) -0.021(12)
C21 0.057(11) 0.021(8) 0.048(13) 0.008(8) 0.004(9) -0.020(8)
C22 0.072(13) 0.032(10) 0.046(13) 0.007(9) 0.002(10) -0.020(10)
C23 0.071(14) 0.041(12) 0.075(17) 0.001(11) -0.007(12) -0.020(11)
C24 0.080(15) 0.038(12) 0.075(17) 0.015(11) -0.005(13) -0.022(11)

loop_
_atom_type_symbol
_atom_type_description
_atom_type_scat_dispersion_real
_atom_type_scat_dispersion_imag
_atom_type_scat_source
C C 0.0033 0.0016 'International Tables Vol C Tables 4.2.6.8 and 6.1.1.4'
H H 0.0000 0.0000 'International Tables Vol C Tables 4.2.6.8 and 6.1.1.4'
O O 0.0106 0.0060 'International Tables Vol C Tables 4.2.6.8 and 6.1.1.4'
N N 0.0061 0.0033 'International Tables Vol C Tables 4.2.6.8 and 6.1.1.4'
S S 0.1246 0.1234 'International Tables Vol C Tables 4.2.6.8 and 6.1.1.4'
Co Co 0.3494 0.9721 'International Tables Vol C Tables 4.2.6.8 and 6.1.1.4'

loop_
_geom_angle_atom_site_label_1
_geom_angle_atom_site_label_2
_geom_angle_atom_site_label_3
_geom_angle
O6 Co1 O8 175.7(4)
O6 Co1 O7 94.3(4)
O8 Co1 O7 84.7(4)
O6 Co1 O5 84.6(4)
O8 Co1 O5 96.4(4)
O7 Co1 O5 178.6(4)
O6 Co1 N7 87.3(5)
O8 Co1 N7 96.9(5)
O7 Co1 N7 95.6(4)
O5 Co1 N7 85.2(4)
O6 Co1 O1 78.4(4)
O8 Co1 O1 97.7(4)
O7 Co1 O1 99.9(4)
O5 Co1 O1 79.1(3)
N7 Co1 O1 159.7(5)
O9 Co2 O10 177.7(4)
O9 Co2 O5 84.7(4)
O10 Co2 O5 93.5(4)
O9 Co2 O11 98.0(4)
O10 Co2 O11 83.9(4)
O5 Co2 O11 177.3(5)
O9 Co2 N30 95.6(5)
O10 Co2 N30 85.8(5)
O5 Co2 N30 91.6(4)
O11 Co2 N30 89.0(4)
O9 Co2 O1 83.1(4)
O10 Co2 O1 95.3(4)
O5 Co2 O1 81.6(4)
O11 Co2 O1 97.9(4)
N30 Co2 O1 173.1(4)
O16 Co3 O18 173.9(4)
O16 Co3 O17 92.4(4)
O18 Co3 O17 83.0(4)
O16 Co3 O15 83.8(4)
O18 Co3 O15 100.8(4)
O17 Co3 O15 176.1(4)
O16 Co3 N25 93.2(5)
O18 Co3 N25 90.4(4)
O17 Co3 N25 84.9(5)
O15 Co3 N25 95.7(5)
O16 Co3 O2 77.2(4)
O18 Co3 O2 99.3(4)
O17 Co3 O2 96.8(4)
O15 Co3 O2 82.0(4)
N25 Co3 O2 170.3(4)
O11 Co4 O16 174.5(4)
O11 Co4 O12 83.6(4)
O16 Co4 O12 92.3(4)
O11 Co4 O13 99.8(4)
O16 Co4 O13 84.2(4)
O12 Co4 O13 176.5(4)
O11 Co4 N27 98.2(5)
O16 Co4 N27 85.7(5)
O12 Co4 N27 93.4(5)
O13 Co4 N27 86.2(5)
O11 Co4 O2 100.2(4)
O16 Co4 O2 76.7(4)
O12 Co4 O2 98.5(4)
O13 Co4 O2 80.9(4)
N27 Co4 O2 159.0(4)
O17 Co5 O28 177.8(5)
O17 Co5 O19 82.2(4)
O28 Co5 O19 98.1(4)
O17 Co5 O14 96.2(4)
O28 Co5 O14 83.3(4)
O19 Co5 O14 176.8(5)
O17 Co5 N22 88.0(5)
O28 Co5 N22 94.1(5)
O19 Co5 N22 88.1(5)
O14 Co5 N22 94.7(5)
O17 Co5 O4 96.4(4)
O28 Co5 O4 81.4(4)
O19 Co5 O4 97.6(4)
O14 Co5 O4 79.7(4)
N22 Co5 O4 173.2(5)
O9 Co6 O23 174.9(4)
O9 Co6 O6 83.3(4)
O23 Co6 O6 92.9(4)
O9 Co6 O25 100.2(4)
O23 Co6 O25 83.2(4)
O6 Co6 O25 173.8(4)
O9 Co6 N10 95.9(5)
O23 Co6 N10 87.6(5)
O6 Co6 N10 92.3(5)
O25 Co6 N10 92.5(5)
O9 Co6 O1 80.4(4)
O23 Co6 O1 95.4(4)
O6 Co6 O1 77.2(4)
O25 Co6 O1 98.2(4)
N10 Co6 O1 169.1(5)
O9 Co6 Co19 140.0(3)
O23 Co6 Co19 44.8(3)
O6 Co6 Co19 132.7(3)
O25 Co6 Co19 46.0(3)
N10 Co6 Co19 70.1(4)
O1 Co6 Co19 119.1(2)
O18 Co7 O21 95.1(4)
O18 Co7 O20 176.9(4)
O21 Co7 O20 84.6(4)
O18 Co7 O19 84.8(4)
O21 Co7 O19 175.1(4)
O20 Co7 O19 95.2(4)
O18 Co7 N19 97.2(4)
O21 Co7 N19 83.1(5)
O20 Co7 N19 85.8(4)
O19 Co7 N19 101.8(5)
O18 Co7 O3 99.4(4)
O21 Co7 O3 78.4(4)
O20 Co7 O3 77.5(4)
O19 Co7 O3 96.8(4)
N19 Co7 O3 156.0(5)
O23 Co8 O21 174.4(4)
O23 Co8 O24 83.6(4)
O21 Co8 O24 97.0(4)
O23 Co8 O22 97.1(4)
O21 Co8 O22 82.4(4)
O24 Co8 O22 179.3(4)
O23 Co8 N13 89.9(5)
O21 Co8 N13 95.7(5)
O24 Co8 N13 88.2(5)
O22 Co8 N13 91.6(5)
O23 Co8 O3 96.1(4)
O21 Co8 O3 78.3(4)
O24 Co8 O3 100.8(4)
O22 Co8 O3 79.4(4)
N13 Co8 O3 169.7(4)
O22 Co9 O20 82.4(4)
O22 Co9 O7 98.8(4)
O20 Co9 O7 178.6(4)
O22 Co9 O26 176.3(4)
O20 Co9 O26 94.4(4)
O7 Co9 O26 84.3(4)
O22 Co9 N1 96.4(5)
O20 Co9 N1 91.9(4)
O7 Co9 N1 88.7(4)
O26 Co9 N1 85.6(5)
O22 Co9 O3 82.1(4)
O20 Co9 O3 79.5(4)
O7 Co9 O3 99.9(4)
O26 Co9 O3 95.5(4)
N1 Co9 O3 171.4(4)
O14 Co10 O12 98.4(4)
O14 Co10 O10 177.3(4)
O12 Co10 O10 82.6(4)
O14 Co10 N33 94.3(5)
O12 Co10 N33 86.6(5)
O10 Co10 N33 88.2(5)
O14 Co10 O4 80.2(4)
O12 Co10 O4 99.4(4)
O10 Co10 O4 97.2(4)
N33 Co10 O4 172.4(5)
O26 Co11 O28 96.6(4)
O26 Co11 O8 82.2(4)
O28 Co11 O8 178.2(4)
O26 Co11 O27 176.7(4)
O28 Co11 O27 83.3(4)
O8 Co11 O27 97.9(4)
O26 Co11 N4 88.0(5)
O28 Co11 N4 94.3(5)
O8 Co11 N4 87.1(5)
O27 Co11 N4 95.3(5)
O26 Co11 O4 95.0(4)
O28 Co11 O4 80.4(4)
O8 Co11 O4 98.3(4)
O27 Co11 O4 81.8(4)
N4 Co11 O4 174.2(5)
O22 Co12 O20 79.9(4)
O22 Co12 O21 81.2(4)
O20 Co12 O21 80.6(4)
O22 Co12 N20 158.5(5)
O20 Co12 N20 84.5(5)
O21 Co12 N20 81.7(4)
O22 Co12 S10 98.7(3)
O20 Co12 S10 172.1(3)
O21 Co12 S10 91.5(3)
N20 Co12 S10 94.7(4)
O22 Co12 S2 94.7(3)
O20 Co12 S2 91.9(3)
O21 Co12 S2 172.0(3)
N20 Co12 S2 100.5(4)
S10 Co12 S2 96.01(17)
O24 Co13 O13 172.8(4)
O24 Co13 O15 101.2(4)
O13 Co13 O15 79.0(4)
O24 Co13 O25 81.2(4)
O13 Co13 O25 97.6(4)
O15 Co13 O25 171.4(4)
O24 Co13 S12 92.9(3)
O13 Co13 S12 94.3(3)
O15 Co13 S12 89.6(3)
O25 Co13 S12 98.5(3)
O24 Co13 O2 95.1(4)
O13 Co13 O2 77.9(4)
O15 Co13 O2 77.9(4)
O25 Co13 O2 93.7(4)
S12 Co13 O2 166.3(3)
O19 Co14 O17 78.0(4)
O19 Co14 O18 79.1(4)
O17 Co14 O18 80.0(4)
O19 Co14 N26 157.9(5)
O17 Co14 N26 84.5(5)
O18 Co14 N26 84.8(5)
O19 Co14 N23 83.8(5)
O17 Co14 N23 88.0(5)
O18 Co14 N23 160.8(5)
N26 Co14 N23 109.1(6)
O19 Co14 S14 101.3(3)
O17 Co14 S14 176.2(3)
O18 Co14 S14 96.2(3)
N26 Co14 S14 95.3(4)
N23 Co14 S14 95.6(4)
O5 Co15 O6 81.5(4)
O5 Co15 O9 81.0(4)
O6 Co15 O9 79.6(4)
O5 Co15 N8 81.9(5)
O6 Co15 N8 81.4(4)
O9 Co15 N8 156.0(4)
O5 Co15 S8 171.5(3)
O6 Co15 S8 90.6(3)
O9 Co15 S8 100.7(3)
N8 Co15 S8 94.0(4)
O5 Co15 S22 92.7(3)
O6 Co15 S22 170.4(3)
O9 Co15 S22 92.0(3)
N8 Co15 S22 105.5(3)
S8 Co15 S22 95.54(17)
O26 Co16 O8 78.0(4)
O26 Co16 O7 81.1(4)
O8 Co16 O7 79.9(4)
O26 Co16 N5 88.2(5)
O8 Co16 N5 82.3(5)
O7 Co16 N5 160.8(5)
O26 Co16 N2 83.4(4)
O8 Co16 N2 159.6(5)
O7 Co16 N2 89.1(5)
N5 Co16 N2 105.4(6)
O26 Co16 S6 174.8(3)
O8 Co16 S6 103.3(3)
O7 Co16 S6 94.1(3)
N5 Co16 S6 97.0(5)
N2 Co16 S6 94.6(4)
O10 Co17 O12 79.8(4)
O10 Co17 N34 84.7(5)
O12 Co17 N34 88.1(5)
O10 Co17 O11 80.3(4)
O12 Co17 O11 79.7(4)
N34 Co17 O11 162.1(5)
O10 Co17 N31 84.2(4)
O12 Co17 N31 160.2(4)
N34 Co17 N31 102.1(5)
O11 Co17 N31 86.2(5)
O10 Co17 S20 178.0(3)
O12 Co17 S20 98.3(3)
N34 Co17 S20 96.0(4)
O11 Co17 S20 98.6(3)
N31 Co17 S20 97.5(3)
N16 Co19 O23 174.0(5)
N16 Co19 O25 101.8(5)
O23 Co19 O25 80.7(4)
N16 Co19 O24 95.3(6)
O23 Co19 O24 79.8(4)
O25 Co19 O24 77.1(4)
N16 Co19 N11 96.8(6)
O23 Co19 N11 88.7(5)
O25 Co19 N11 87.6(5)
O24 Co19 N11 162.1(5)
N16 Co19 N14 93.3(6)
O23 Co19 N14 83.0(5)
O25 Co19 N14 159.8(5)
O24 Co19 N14 88.3(5)
N11 Co19 N14 104.0(5)
N16 Co19 Co6 141.1(4)
O23 Co19 Co6 43.6(3)
O25 Co19 Co6 44.3(3)
O24 Co19 Co6 93.9(3)
N11 Co19 Co6 68.5(4)
N14 Co19 Co6 124.7(4)
O27 Co20 O14 81.2(4)
O27 Co20 O28 80.1(4)
O14 Co20 O28 80.6(4)
O27 Co20 S16 172.8(3)
O14 Co20 S16 94.0(3)
O28 Co20 S16 93.9(3)
O27 Co20 S24 94.2(3)
O14 Co20 S24 93.5(3)
O28 Co20 S24 172.3(3)
S16 Co20 S24 91.47(19)
O27 Co20 S4 88.8(3)
O14 Co20 S4 169.0(3)
O28 Co20 S4 93.3(3)
S16 Co20 S4 95.51(18)
S24 Co20 S4 91.70(18)
O16 Co21 O13 82.9(4)
O16 Co21 O15 82.4(4)
O13 Co21 O15 76.0(4)
O16 Co21 O29 171.8(5)
O13 Co21 O29 96.7(5)
O15 Co21 O29 105.5(5)
O16 Co21 N28 80.9(5)
O13 Co21 N28 85.9(5)
O15 Co21 N28 156.6(5)
O29 Co21 N28 90.9(5)
O16 Co21 S18 96.6(3)
O13 Co21 S18 173.1(3)
O15 Co21 S18 97.1(3)
O29 Co21 S18 84.7(4)
N28 Co21 S18 100.9(4)
C1 N1 N2 116.0(13)
C1 N1 Co9 130.5(11)
N2 N1 Co9 113.2(9)
C2 N2 N1 110.9(13)
C2 N2 Co16 138.8(12)
N1 N2 Co16 110.0(9)
C2 N3 H3A 120.0
C2 N3 H3B 120.0
H3A N3 H3B 120.0
C3 N4 N5 115.4(14)
C3 N4 Co11 131.5(12)
N5 N4 Co11 111.2(12)
C4 N5 N4 111.6(16)
C4 N5 Co16 135.8(14)
N4 N5 Co16 112.5(11)
C4 N6 H6A 120.0
C4 N6 H6B 120.0
H6A N6 H6B 120.0
C5 N7 N8 111.6(13)
C5 N7 Co1 135.2(11)
N8 N7 Co1 111.7(9)
C6 N8 N7 113.3(13)
C6 N8 Co15 135.4(12)
N7 N8 Co15 110.6(9)
C6 N9 H9A 120.0
C6 N9 H9B 120.0
H9A N9 H9B 120.0
C7 N10 N11 112.3(15)
C7 N10 Co6 132.8(13)
N11 N10 Co6 114.9(11)
C8 N11 N10 110.0(16)
C8 N11 Co19 143.4(15)
N10 N11 Co19 105.7(12)
C8 N12 H12A 120.0
C8 N12 H12B 120.0
H12A N12 H12B 120.0
C9 N13 N14 116.7(14)
C9 N13 Co8 130.5(13)
N14 N13 Co8 112.6(9)
C10 N14 N13 106.1(15)
C10 N14 Co19 146.3(15)
N13 N14 Co19 107.3(10)
C10 N15 H15A 120.0
C10 N15 H15B 120.0
H15A N15 H15B 120.0
C11 N16 N17 111.7(17)
C11 N16 Co19 134.6(16)
N17 N16 Co19 113.2(12)
C12 N17 N16 113.5(17)
C12 N18 H18A 120.0
C12 N18 H18B 120.0
H18A N18 H18B 120.0
C13 N19 N20 117.3(12)
C13 N19 Co7 129.9(11)
N20 N19 Co7 112.7(10)
C14 N20 N19 109.8(14)
C14 N20 Co12 140.0(12)
N19 N20 Co12 110.1(9)
C14 N21 H21A 120.0
C14 N21 H21B 120.0
H21A N21 H21B 120.0
C15 N22 N23 115.3(16)
C15 N22 Co5 131.1(14)
N23 N22 Co5 112.3(12)
C16 N23 N22 108.4(16)
C16 N23 Co14 141.9(14)
N22 N23 Co14 109.4(12)
C16 N24 H24A 120.0
C16 N24 H24B 120.0
H24A N24 H24B 120.0
C17 N25 N26 111.2(15)
C17 N25 Co3 138.4(14)
N26 N25 Co3 110.0(10)
C18 N26 N25 117.1(14)
C18 N26 Co14 129.3(13)
N25 N26 Co14 113.4(11)
C19 N27 N28 117.7(13)
C19 N27 Co4 130.6(11)
N28 N27 Co4 111.0(9)
C20 N28 N27 114.4(15)
C20 N28 Co21 134.1(13)
N27 N28 Co21 111.3(9)
C20 N29 H29A 120.0
C20 N29 H29B 120.0
H29A N29 H29B 120.0
C21 N30 N31 116.6(12)
C21 N30 Co2 129.7(11)
N31 N30 Co2 113.6(10)
C22 N31 N30 110.7(14)
C22 N31 Co17 138.5(12)
N30 N31 Co17 110.5(9)
C22 N32 H32A 120.0
C22 N32 H32B 120.0
H32A N32 H32B 120.0
C23 N33 N34 118.7(14)
C23 N33 Co10 131.5(12)
N34 N33 Co10 109.7(12)
C24 N34 N33 109.0(16)
C24 N34 Co17 139.0(14)
N33 N34 Co17 111.8(11)
C24 N35 H35A 120.0
C24 N35 H35B 120.0
H35A N35 H35B 120.0
S25 O1 Co2 129.9(6)
S25 O1 Co1 126.4(6)
Co2 O1 Co1 87.8(3)
S25 O1 Co6 126.2(6)
Co2 O1 Co6 85.3(3)
Co1 O1 Co6 87.2(3)
S25 O2 Co3 128.0(6)
S25 O2 Co4 124.8(6)
Co3 O2 Co4 89.6(3)
S25 O2 Co13 128.3(6)
Co3 O2 Co13 86.5(3)
Co4 O2 Co13 86.3(3)
S25 O3 Co9 128.8(6)
S25 O3 Co8 125.5(6)
Co9 O3 Co8 87.3(3)
S25 O3 Co7 126.7(6)
Co9 O3 Co7 88.1(3)
Co8 O3 Co7 87.1(3)
S25 O4 Co5 129.2(6)
S25 O4 Co10 125.0(6)
Co5 O4 Co10 88.3(4)
S25 O4 Co11 127.0(6)
Co5 O4 Co11 86.7(4)
Co10 O4 Co11 87.1(4)
Co2 O5 Co1 111.5(5)
Co2 O5 Co15 95.9(4)
Co1 O5 Co15 92.8(4)
Co1 O6 Co6 117.2(5)
Co1 O6 Co15 94.5(4)
Co6 O6 Co15 96.3(4)
Co1 O7 Co9 125.6(5)
Co1 O7 Co16 93.2(4)
Co9 O7 Co16 91.4(4)
Co1 O8 Co11 129.9(5)
Co1 O8 Co16 93.5(4)
Co11 O8 Co16 93.4(4)
Co6 O9 Co2 111.0(5)
Co6 O9 Co15 96.0(4)
Co2 O9 Co15 95.7(4)
Co2 O10 Co10 130.6(5)
Co2 O10 Co17 93.3(4)
Co10 O10 Co17 92.8(4)
Co4 O11 Co2 127.1(5)
Co4 O11 Co17 94.3(5)
Co2 O11 Co17 91.1(4)
Co10 O12 Co4 127.4(5)
Co10 O12 Co17 93.5(4)
Co4 O12 Co17 94.0(4)
Co13 O13 Co4 114.7(5)
Co13 O13 Co21 102.0(4)
Co4 O13 Co21 90.7(5)
Co10 O14 Co5 111.8(5)
Co10 O14 Co20 96.9(4)
Co5 O14 Co20 95.6(4)
Co13 O15 Co3 113.1(5)
Co13 O15 Co21 100.9(4)
Co3 O15 Co21 92.0(4)
Co4 O16 Co3 116.3(5)
Co4 O16 Co21 94.4(5)
Co3 O16 Co21 95.6(4)
Co5 O17 Co3 130.7(5)
Co5 O17 Co14 94.4(4)
Co3 O17 Co14 92.9(4)
Co7 O18 Co3 127.5(5)
Co7 O18 Co14 93.6(4)
Co3 O18 Co14 92.8(4)
Co7 O19 Co5 129.6(5)
Co7 O19 Co14 92.4(4)
Co5 O19 Co14 93.4(4)
Co9 O20 Co7 114.9(5)
Co9 O20 Co12 96.6(5)
Co7 O20 Co12 93.9(4)
Co7 O21 Co8 116.2(5)
Co7 O21 Co12 94.1(4)
Co8 O21 Co12 95.8(4)
Co9 O22 Co12 97.6(5)
Co9 O22 Co8 110.9(4)
Co12 O22 Co8 95.9(4)
Co8 O23 Co6 131.6(5)
Co8 O23 Co19 94.4(4)
Co6 O23 Co19 91.6(4)
Co13 O24 Co8 130.5(5)
Co13 O24 Co19 95.8(4)
Co8 O24 Co19 90.6(4)
Co6 O25 Co13 132.3(6)
Co6 O25 Co19 89.8(4)
Co13 O25 Co19 96.0(4)
Co11 O26 Co9 131.9(5)
Co11 O26 Co16 94.1(4)
Co9 O26 Co16 91.7(4)
Co11 O27 Co20 96.7(4)
Co11 O28 Co5 111.3(5)
Co11 O28 Co20 96.8(4)
Co5 O28 Co20 95.8(4)
Co21 O29 H29C 108.9
Co21 O29 H29D 108.6
H29C O29 H29D 109.5
C1 S1 C2 89.4(8)
C1 S2 Co12 109.9(5)
C3 S3 C4 89.3(9)
C3 S4 Co20 109.8(7)
C5 S5 C6 88.0(8)
C5 S6 Co16 108.0(6)
C8 S7 C7 83.9(10)
C7 S8 Co15 104.8(7)
C10 S9 C9 88.4(10)
C9 S10 Co12 107.1(6)
C12 S11 C11 87.1(10)
C11 S12 Co13 110.1(6)
C14 S13 C13 89.1(8)
C13 S14 Co14 107.9(6)
C16 S15 C15 86.2(9)
C15 S16 Co20 108.2(7)
C17 S17 C18 88.8(9)
C17 S18 Co21 108.9(6)
C20 S19 C19 89.1(8)
C19 S20 Co17 106.9(6)
C22 S21 C21 87.3(8)
C21 S22 Co15 107.1(5)
C23 S23 C24 87.5(10)
C23 S24 Co20 109.5(8)
O1 S25 O2 111.0(6)
O1 S25 O3 110.3(6)
O2 S25 O3 108.9(6)
O1 S25 O4 109.8(6)
O2 S25 O4 109.4(6)
O3 S25 O4 107.4(6)
N1 C1 S1 111.1(12)
N1 C1 S2 128.0(12)
S1 C1 S2 120.7(9)
N2 C2 N3 125.2(16)
N2 C2 S1 112.5(14)
N3 C2 S1 121.6(13)
N4 C3 S4 127.8(13)
N4 C3 S3 110.9(13)
S4 C3 S3 121.3(12)
N5 C4 N6 123.8(19)
N5 C4 S3 112.8(14)
N6 C4 S3 123.2(15)
N7 C5 S6 125.7(13)
N7 C5 S5 113.5(12)
S6 C5 S5 120.8(9)
N8 C6 N9 125.4(15)
N8 C6 S5 113.5(13)
N9 C6 S5 121.1(13)
N10 C7 S8 130.8(15)
N10 C7 S7 113.9(13)
S8 C7 S7 115.1(11)
N11 C8 N12 121.4(19)
N11 C8 S7 119.6(17)
N12 C8 S7 118.9(17)
N13 C9 S10 130.7(15)
N13 C9 S9 109.0(13)
S10 C9 S9 120.2(10)
N14 C10 N15 121(2)
N14 C10 S9 119.8(18)
N15 C10 S9 119.0(17)
N16 C11 S12 127.2(17)
N16 C11 S11 114.3(16)
S12 C11 S11 118.4(10)
N17 C12 N18 123.3(19)
N17 C12 S11 113.3(18)
N18 C12 S11 123.2(16)
N19 C13 S14 130.0(12)
N19 C13 S13 109.0(12)
S14 C13 S13 120.8(10)
N21 C14 N20 123.0(16)
N21 C14 S13 122.4(12)
N20 C14 S13 114.6(13)
N22 C15 S16 129.5(16)
N22 C15 S15 111.6(14)
S16 C15 S15 118.8(12)
N23 C16 N24 121.7(19)
N23 C16 S15 118.5(15)
N24 C16 S15 119.8(16)
N25 C17 S17 117.0(14)
N25 C17 S18 123.0(15)
S17 C17 S18 119.8(10)
N26 C18 S17 105.4(14)
N26 C18 H18 127.3
S17 C18 H18 127.3
N27 C19 S20 132.2(13)
N27 C19 S19 107.4(11)
S20 C19 S19 119.4(9)
N28 C20 N29 127.3(18)
N28 C20 S19 110.6(15)
N29 C20 S19 118.8(14)
N30 C21 S22 132.0(12)
N30 C21 S21 110.1(11)
S22 C21 S21 117.7(9)
N31 C22 N32 122.3(16)
N31 C22 S21 115.1(13)
N32 C22 S21 122.5(13)
N33 C23 S24 129.5(15)
N33 C23 S23 107.3(14)
S24 C23 S23 122.1(14)
N34 C24 N35 129(2)
N34 C24 S23 117.4(15)
N35 C24 S23 113.7(16)

loop_
_geom_bond_atom_site_label_1
_geom_bond_atom_site_label_2
_geom_bond_distance
Co1 O6 2.031(11)
Co1 O8 2.057(12)
Co1 O7 2.069(10)
Co1 O5 2.095(9)
Co1 N7 2.132(13)
Co1 O1 2.530(10)
Co2 O9 2.054(11)
Co2 O10 2.060(11)
Co2 O5 2.076(10)
Co2 O11 2.091(10)
Co2 N30 2.131(12)
Co2 O1 2.442(10)
Co3 O16 2.057(10)
Co3 O18 2.095(10)
Co3 O17 2.099(11)
Co3 O15 2.118(11)
Co3 N25 2.155(14)
Co3 O2 2.469(11)
Co4 O11 2.042(11)
Co4 O16 2.056(11)
Co4 O12 2.095(11)
Co4 O13 2.122(11)
Co4 N27 2.175(13)
Co4 O2 2.491(9)
Co5 O17 2.043(10)
Co5 O28 2.073(10)
Co5 O19 2.083(9)
Co5 O14 2.090(10)
Co5 N22 2.160(17)
Co5 O4 2.460(11)
Co6 O9 2.053(9)
Co6 O23 2.068(9)
Co6 O6 2.074(10)
Co6 O25 2.090(10)
Co6 N10 2.101(16)
Co6 O1 2.550(12)
Co6 Co19 2.995(3)
Co7 O18 2.012(10)
Co7 O21 2.028(12)
Co7 O20 2.057(9)
Co7 O19 2.065(11)
Co7 N19 2.171(12)
Co7 O3 2.528(11)
Co8 O23 2.052(10)
Co8 O21 2.059(11)
Co8 O24 2.098(10)
Co8 O22 2.111(10)
Co8 N13 2.150(14)
Co8 O3 2.508(11)
Co9 O22 2.044(11)
Co9 O20 2.048(10)
Co9 O7 2.088(11)
Co9 O26 2.089(11)
Co9 N1 2.172(12)
Co9 O3 2.449(10)
Co10 O14 2.053(11)
Co10 O12 2.057(10)
Co10 O10 2.084(10)
Co10 N33 2.192(15)
Co10 O4 2.468(11)
Co11 O26 2.059(10)
Co11 O28 2.061(11)
Co11 O8 2.068(11)
Co11 O27 2.078(10)
Co11 N4 2.161(15)
Co11 O4 2.510(10)
Co12 O22 2.085(10)
Co12 O20 2.114(11)
Co12 O21 2.137(10)
Co12 N20 2.223(14)
Co12 S10 2.492(6)
Co12 S2 2.501(5)
Co13 O24 2.061(9)
Co13 O13 2.064(10)
Co13 O15 2.095(11)
Co13 O25 2.103(11)
Co13 S12 2.543(6)
Co13 O2 2.661(11)
Co14 O19 2.155(10)
Co14 O17 2.159(10)
Co14 O18 2.166(12)
Co14 N26 2.192(14)
Co14 N23 2.237(17)
Co14 S14 2.529(5)
Co15 O5 2.126(12)
Co15 O6 2.129(10)
Co15 O9 2.157(10)
Co15 N8 2.297(13)
Co15 S8 2.497(6)
Co15 S22 2.531(4)
Co16 O26 2.151(11)
Co16 O8 2.163(10)
Co16 O7 2.165(11)
Co16 N5 2.183(16)
Co16 N2 2.215(13)
Co16 S6 2.489(5)
Co17 O10 2.129(9)
Co17 O12 2.131(10)
Co17 N34 2.170(16)
Co17 O11 2.173(11)
Co17 N31 2.220(14)
Co17 S20 2.485(5)
Co19 N16 2.044(16)
Co19 O23 2.110(10)
Co19 O25 2.152(10)
Co19 O24 2.198(11)
Co19 N11 2.271(16)
Co19 N14 2.315(14)
Co20 O27 2.130(12)
Co20 O14 2.135(11)
Co20 O28 2.143(10)
Co20 S16 2.513(6)
Co20 S24 2.565(5)
Co20 S4 2.658(5)
Co21 O16 2.085(11)
Co21 O13 2.147(11)
Co21 O15 2.147(10)
Co21 O29 2.150(14)
Co21 N28 2.257(14)
Co21 S18 2.524(6)
N1 C1 1.315(18)
N1 N2 1.426(17)
N2 C2 1.327(19)
N3 C2 1.38(2)
N3 H3A 0.8600
N3 H3B 0.8600
N4 C3 1.34(2)
N4 N5 1.445(19)
N5 C4 1.34(2)
N6 C4 1.42(2)
N6 H6A 0.8600
N6 H6B 0.8600
N7 C5 1.328(18)
N7 N8 1.454(18)
N8 C6 1.293(19)
N9 C6 1.43(2)
N9 H9A 0.8600
N9 H9B 0.8600
N10 C7 1.29(2)
N10 N11 1.463(19)
N11 C8 1.24(2)
N12 C8 1.38(2)
N12 H12A 0.8600
N12 H12B 0.8600
N13 C9 1.331(18)
N13 N14 1.497(19)
N14 C10 1.28(2)
N15 C10 1.39(3)
N15 H15A 0.8600
N15 H15B 0.8600
N16 C11 1.27(2)
N16 N17 1.39(2)
N17 C12 1.34(2)
N18 C12 1.46(2)
N18 H18A 0.8600
N18 H18B 0.8600
N19 C13 1.31(2)
N19 N20 1.446(17)
N20 C14 1.342(19)
N21 C14 1.327(18)
N21 H21A 0.8600
N21 H21B 0.8600
N22 C15 1.26(2)
N22 N23 1.51(2)
N23 C16 1.24(2)
N24 C16 1.38(2)
N24 H24A 0.8600
N24 H24B 0.8600
N25 C17 1.278(19)
N25 N26 1.462(19)
N26 C18 1.35(2)
N27 C19 1.319(18)
N27 N28 1.425(18)
N28 C20 1.33(2)
N29 C20 1.40(2)
N29 H29A 0.8600
N29 H29B 0.8600
N30 C21 1.294(19)
N30 N31 1.413(17)
N31 C22 1.325(19)
N32 C22 1.403(19)
N32 H32A 0.8600
N32 H32B 0.8600
N33 C23 1.35(2)
N33 N34 1.489(19)
N34 C24 1.20(2)
N35 C24 1.41(2)
N35 H35A 0.8600
N35 H35B 0.8600
O1 S25 1.462(11)
O2 S25 1.472(10)
O3 S25 1.505(10)
O4 S25 1.511(12)
O29 H29C 0.8501
O29 H29D 0.8499
S1 C1 1.745(16)
S1 C2 1.777(18)
S2 C1 1.753(17)
S3 C3 1.782(17)
S3 C4 1.79(2)
S4 C3 1.71(2)
S5 C5 1.761(17)
S5 C6 1.776(17)
S6 C5 1.727(17)
S7 C8 1.75(2)
S7 C7 1.804(19)
S8 C7 1.801(18)
S9 C10 1.73(2)
S9 C9 1.786(19)
S10 C9 1.691(19)
S11 C12 1.69(2)
S11 C11 1.78(2)
S12 C11 1.72(2)
S13 C14 1.749(18)
S13 C13 1.823(16)
S14 C13 1.711(18)
S15 C16 1.755(19)
S15 C15 1.808(19)
S16 C15 1.736(19)
S17 C17 1.729(19)
S17 C18 1.895(19)
S18 C17 1.760(19)
S19 C20 1.82(2)
S19 C19 1.875(17)
S20 C19 1.647(17)
S21 C22 1.742(18)
S21 C21 1.828(15)
S22 C21 1.747(17)
S23 C23 1.799(19)
S23 C24 1.86(2)
S24 C23 1.65(2)
C18 H18 0.9300

loop_
_geom_torsion_atom_site_label_1
_geom_torsion_atom_site_label_2
_geom_torsion_atom_site_label_3
_geom_torsion_atom_site_label_4
_geom_torsion
O9 Co6 Co19 N16 -3.3(10)
O23 Co6 Co19 N16 174.2(9)
O6 Co6 Co19 N16 -152.1(9)
O25 Co6 Co19 N16 36.3(9)
N10 Co6 Co19 N16 -78.2(9)
O1 Co6 Co19 N16 108.2(9)
O9 Co6 Co19 O23 -177.5(6)
O6 Co6 Co19 O23 33.7(6)
O25 Co6 Co19 O23 -137.9(6)
N10 Co6 Co19 O23 107.6(6)
O1 Co6 Co19 O23 -66.0(5)
O9 Co6 Co19 O25 -39.6(7)
O23 Co6 Co19 O25 137.9(6)
O6 Co6 Co19 O25 171.6(6)
N10 Co6 Co19 O25 -114.5(6)
O1 Co6 Co19 O25 71.9(5)
O9 Co6 Co19 O24 -106.6(5)
O23 Co6 Co19 O24 70.9(5)
O6 Co6 Co19 O24 104.6(5)
O25 Co6 Co19 O24 -67.0(5)
N10 Co6 Co19 O24 178.5(4)
O1 Co6 Co19 O24 4.9(4)
O9 Co6 Co19 N11 70.2(6)
O23 Co6 Co19 N11 -112.2(6)
O6 Co6 Co19 N11 -78.5(6)
O25 Co6 Co19 N11 109.9(6)
N10 Co6 Co19 N11 -4.7(5)
O1 Co6 Co19 N11 -178.2(4)
O9 Co6 Co19 N14 162.7(7)
O23 Co6 Co19 N14 -19.7(6)
O6 Co6 Co19 N14 14.0(7)
O25 Co6 Co19 N14 -157.6(7)
N10 Co6 Co19 N14 87.8(6)
O1 Co6 Co19 N14 -85.8(6)
O22 Co9 N1 C1 -42.8(17)
O20 Co9 N1 C1 39.9(17)
O7 Co9 N1 C1 -141.5(17)
O26 Co9 N1 C1 134.1(17)
O3 Co9 N1 C1 37(4)
O22 Co9 N1 N2 144.2(11)
O20 Co9 N1 N2 -133.2(11)
O7 Co9 N1 N2 45.4(11)
O26 Co9 N1 N2 -39.0(11)
O3 Co9 N1 N2 -136(3)
C1 N1 N2 C2 -5(2)
Co9 N1 N2 C2 169.3(13)
C1 N1 N2 Co16 -179.4(13)
Co9 N1 N2 Co16 -5.2(13)
O26 Co16 N2 C2 -126(2)
O8 Co16 N2 C2 -150.4(18)
O7 Co16 N2 C2 152(2)
N5 Co16 N2 C2 -40(2)
S6 Co16 N2 C2 58(2)
O26 Co16 N2 N1 45.8(11)
O8 Co16 N2 N1 22(2)
O7 Co16 N2 N1 -35.3(11)
N5 Co16 N2 N1 132.1(11)
S6 Co16 N2 N1 -129.4(11)
O26 Co11 N4 C3 -149.6(17)
O28 Co11 N4 C3 -53.2(17)
O8 Co11 N4 C3 128.0(17)
O27 Co11 N4 C3 30.4(17)
O4 Co11 N4 C3 -29(5)
O26 Co11 N4 N5 47.1(11)
O28 Co11 N4 N5 143.5(10)
O8 Co11 N4 N5 -35.2(10)
O27 Co11 N4 N5 -132.9(10)
O4 Co11 N4 N5 168(4)
C3 N4 N5 C4 2(2)
Co11 N4 N5 C4 168.3(12)
C3 N4 N5 Co16 -175.3(12)
Co11 N4 N5 Co16 -9.1(13)
O26 Co16 N5 C4 152.7(18)
O8 Co16 N5 C4 -129.2(18)
O7 Co16 N5 C4 -151.7(16)
N2 Co16 N5 C4 70.1(19)
S6 Co16 N5 C4 -26.6(18)
O26 Co16 N5 N4 -30.8(11)
O8 Co16 N5 N4 47.3(11)
O7 Co16 N5 N4 25(2)
N2 Co16 N5 N4 -113.4(11)
S6 Co16 N5 N4 149.8(10)
O6 Co1 N7 C5 -124.5(17)
O8 Co1 N7 C5 54.8(17)
O7 Co1 N7 C5 -30.5(18)
O5 Co1 N7 C5 150.7(17)
O1 Co1 N7 C5 -169.8(13)
O6 Co1 N7 N8 39.6(10)
O8 Co1 N7 N8 -141.0(10)
O7 Co1 N7 N8 133.7(10)
O5 Co1 N7 N8 -45.1(10)
O1 Co1 N7 N8 -6(2)
C5 N7 N8 C6 -1(2)
Co1 N7 N8 C6 -169.2(11)
C5 N7 N8 Co15 171.1(11)
Co1 N7 N8 Co15 3.1(12)
O5 Co15 N8 C6 -150.2(16)
O6 Co15 N8 C6 127.2(16)
O9 Co15 N8 C6 165.0(13)
S8 Co15 N8 C6 37.2(16)
S22 Co15 N8 C6 -59.7(16)
O5 Co15 N8 N7 39.9(9)
O6 Co15 N8 N7 -42.6(10)
O9 Co15 N8 N7 -4.8(18)
S8 Co15 N8 N7 -132.6(9)
S22 Co15 N8 N7 130.5(9)
O9 Co6 N10 C7 46.4(16)
O23 Co6 N10 C7 -130.0(16)
O6 Co6 N10 C7 -37.1(16)
O25 Co6 N10 C7 146.9(15)
O1 Co6 N10 C7 -23(3)
Co19 Co6 N10 C7 -172.2(16)
O9 Co6 N10 N11 -134.0(9)
O23 Co6 N10 N11 49.6(9)
O6 Co6 N10 N11 142.5(9)
O25 Co6 N10 N11 -33.5(10)
O1 Co6 N10 N11 156.2(18)
Co19 Co6 N10 N11 7.4(8)
C7 N10 N11 C8 -1.6(19)
Co6 N10 N11 C8 178.7(12)
C7 N10 N11 Co19 170.1(11)
Co6 N10 N11 Co19 -9.6(10)
N16 Co19 N11 C8 -44(2)
O23 Co19 N11 C8 134(2)
O25 Co19 N11 C8 -145(2)
O24 Co19 N11 C8 -176.3(17)
N14 Co19 N11 C8 51(2)
Co6 Co19 N11 C8 173(2)
N16 Co19 N11 N10 149.1(9)
O23 Co19 N11 N10 -33.2(9)
O25 Co19 N11 N10 47.6(9)
O24 Co19 N11 N10 16.7(19)
N14 Co19 N11 N10 -115.7(9)
Co6 Co19 N11 N10 6.5(7)
O23 Co8 N13 C9 142.9(15)
O21 Co8 N13 C9 -36.7(15)
O24 Co8 N13 C9 -133.6(15)
O22 Co8 N13 C9 45.8(15)
O3 Co8 N13 C9 17(4)
O23 Co8 N13 N14 -30.4(10)
O21 Co8 N13 N14 150.0(10)
O24 Co8 N13 N14 53.2(10)
O22 Co8 N13 N14 -127.4(10)
O3 Co8 N13 N14 -156(2)
C9 N13 N14 C10 -2(2)
Co8 N13 N14 C10 171.9(12)
C9 N13 N14 Co19 173.2(11)
Co8 N13 N14 Co19 -12.6(11)
N16 Co19 N14 C10 47(3)
O23 Co19 N14 C10 -138(3)
O25 Co19 N14 C10 -175(2)
O24 Co19 N14 C10 142(3)
N11 Co19 N14 C10 -51(3)
Co6 Co19 N14 C10 -125(2)
N16 Co19 N14 N13 -125.7(10)
O23 Co19 N14 N13 49.5(9)
O25 Co19 N14 N13 13(2)
O24 Co19 N14 N13 -30.5(9)
N11 Co19 N14 N13 136.4(10)
Co6 Co19 N14 N13 63.1(10)
O23 Co19 N16 C11 70(6)
O25 Co19 N16 C11 -43.8(18)
O24 Co19 N16 C11 34.0(18)
N11 Co19 N16 C11 -132.8(18)
N14 Co19 N16 C11 122.7(18)
Co6 Co19 N16 C11 -69(2)
O23 Co19 N16 N17 -102(6)
O25 Co19 N16 N17 144.6(11)
O24 Co19 N16 N17 -137.5(11)
N11 Co19 N16 N17 55.6(12)
N14 Co19 N16 N17 -48.9(12)
Co6 Co19 N16 N17 119.6(11)
C11 N16 N17 C12 1(2)
Co19 N16 N17 C12 174.3(12)
O18 Co7 N19 C13 -46.0(16)
O21 Co7 N19 C13 -140.3(16)
O20 Co7 N19 C13 134.7(16)
O19 Co7 N19 C13 40.2(16)
O3 Co7 N19 C13 -179.8(13)
O18 Co7 N19 N20 138.2(10)
O21 Co7 N19 N20 43.9(10)
O20 Co7 N19 N20 -41.2(10)
O19 Co7 N19 N20 -135.7(10)
O3 Co7 N19 N20 4.3(19)
C13 N19 N20 C14 5(2)
Co7 N19 N20 C14 -179.1(11)
C13 N19 N20 Co12 -177.0(13)
Co7 N19 N20 Co12 -0.6(12)
O22 Co12 N20 C14 175.0(15)
O20 Co12 N20 C14 -141.4(19)
O21 Co12 N20 C14 137.3(19)
S10 Co12 N20 C14 46.5(19)
S2 Co12 N20 C14 -50.5(19)
O22 Co12 N20 N19 -3(2)
O20 Co12 N20 N19 40.8(10)
O21 Co12 N20 N19 -40.5(10)
S10 Co12 N20 N19 -131.3(10)
S2 Co12 N20 N19 131.7(9)
O17 Co5 N22 C15 -146.7(16)
O28 Co5 N22 C15 33.0(16)
O19 Co5 N22 C15 131.0(16)
O14 Co5 N22 C15 -50.6(16)
O4 Co5 N22 C15 -16(5)
O17 Co5 N22 N23 47.4(9)
O28 Co5 N22 N23 -132.9(9)
O19 Co5 N22 N23 -34.9(9)
O14 Co5 N22 N23 143.4(9)
O4 Co5 N22 N23 178(3)
C15 N22 N23 C16 -2(2)
Co5 N22 N23 C16 166.1(12)
C15 N22 N23 Co14 -176.8(12)
Co5 N22 N23 Co14 -8.5(11)
O19 Co14 N23 C16 -125(2)
O17 Co14 N23 C16 157(2)
O18 Co14 N23 C16 -151.8(18)
N26 Co14 N23 C16 74(2)
S14 Co14 N23 C16 -24(2)
O19 Co14 N23 N22 46.7(9)
O17 Co14 N23 N22 -31.4(9)
O18 Co14 N23 N22 19.7(19)
N26 Co14 N23 N22 -114.9(9)
S14 Co14 N23 N22 147.4(9)
O16 Co3 N25 C17 47(2)
O18 Co3 N25 C17 -138.3(19)
O17 Co3 N25 C17 138.7(19)
O15 Co3 N25 C17 -37(2)
O2 Co3 N25 C17 39(4)
O16 Co3 N25 N26 -141.0(11)
O18 Co3 N25 N26 34.1(11)
O17 Co3 N25 N26 -48.9(10)
O15 Co3 N25 N26 135.0(10)
O2 Co3 N25 N26 -149(2)
C17 N25 N26 C18 -1(2)
Co3 N25 N26 C18 -175.3(13)
C17 N25 N26 Co14 -176.7(12)
Co3 N25 N26 Co14 8.7(13)
O19 Co14 N26 C18 -178.7(13)
O17 Co14 N26 C18 -141.2(17)
O18 Co14 N26 C18 138.3(17)
N23 Co14 N26 C18 -55.2(17)
S14 Co14 N26 C18 42.6(17)
O19 Co14 N26 N25 -3(2)
O17 Co14 N26 N25 34.1(11)
O18 Co14 N26 N25 -46.3(11)
N23 Co14 N26 N25 120.1(11)
S14 Co14 N26 N25 -142.0(11)
O11 Co4 N27 C19 -41.8(18)
O16 Co4 N27 C19 134.4(18)
O12 Co4 N27 C19 42.3(18)
O13 Co4 N27 C19 -141.2(18)
O2 Co4 N27 C19 167.0(14)
O11 Co4 N27 N28 148.1(12)
O16 Co4 N27 N28 -35.8(12)
O12 Co4 N27 N28 -127.8(12)
O13 Co4 N27 N28 48.7(12)
O2 Co4 N27 N28 -3(2)
C19 N27 N28 C20 -3(3)
Co4 N27 N28 C20 168.7(16)
C19 N27 N28 Co21 -179.2(14)
Co4 N27 N28 Co21 -7.6(15)
O16 Co21 N28 C20 -128(2)
O13 Co21 N28 C20 149(2)
O15 Co21 N28 C20 -172.5(18)
O29 Co21 N28 C20 52(2)
S18 Co21 N28 C20 -33(2)
O16 Co21 N28 N27 47.4(12)
O13 Co21 N28 N27 -36.0(12)
O15 Co21 N28 N27 3(2)
O29 Co21 N28 N27 -132.7(13)
S18 Co21 N28 N27 142.5(12)
O9 Co2 N30 C21 -38.8(15)
O10 Co2 N30 C21 139.4(15)
O5 Co2 N30 C21 46.0(15)
O11 Co2 N30 C21 -136.7(15)
O1 Co2 N30 C21 40(5)
O9 Co2 N30 N31 138.6(10)
O10 Co2 N30 N31 -43.3(10)
O5 Co2 N30 N31 -136.7(10)
O11 Co2 N30 N31 40.7(10)
O1 Co2 N30 N31 -142(4)
C21 N30 N31 C22 5(2)
Co2 N30 N31 C22 -173.0(11)
C21 N30 N31 Co17 179.3(12)
Co2 N30 N31 Co17 1.6(12)
O10 Co17 N31 C22 -148.3(19)
O12 Co17 N31 C22 175.6(15)
N34 Co17 N31 C22 -65.0(19)
O11 Co17 N31 C22 131.0(19)
S20 Co17 N31 C22 32.9(19)
O10 Co17 N31 N30 39.2(10)
O12 Co17 N31 N30 3(2)
N34 Co17 N31 N30 122.6(10)
O11 Co17 N31 N30 -41.4(10)
S20 Co17 N31 N30 -139.6(9)
O14 Co10 N33 C23 36.8(18)
O12 Co10 N33 C23 135.0(17)
O10 Co10 N33 C23 -142.3(17)
O4 Co10 N33 C23 -7(5)
O14 Co10 N33 N34 -146.3(10)
O12 Co10 N33 N34 -48.1(10)
O10 Co10 N33 N34 34.6(10)
O4 Co10 N33 N34 170(3)
C23 N33 N34 C24 2(2)
Co10 N33 N34 C24 -175.2(13)
C23 N33 N34 Co17 -173.7(13)
Co10 N33 N34 Co17 8.9(12)
O10 Co17 N34 C24 138(2)
O12 Co17 N34 C24 -142(2)
O11 Co17 N34 C24 171.6(17)
N31 Co17 N34 C24 55(2)
S20 Co17 N34 C24 -44(2)
O10 Co17 N34 N33 -47.7(10)
O12 Co17 N34 N33 32.2(10)
O11 Co17 N34 N33 -14(2)
N31 Co17 N34 N33 -130.6(10)
S20 Co17 N34 N33 130.4(10)
O9 Co2 O1 S25 -137.6(8)
O10 Co2 O1 S25 44.1(8)
O5 Co2 O1 S25 136.8(9)
O11 Co2 O1 S25 -40.4(9)
N30 Co2 O1 S25 143(4)
O9 Co2 O1 Co1 84.5(4)
O10 Co2 O1 Co1 -93.8(4)
O5 Co2 O1 Co1 -1.1(4)
O11 Co2 O1 Co1 -178.4(4)
N30 Co2 O1 Co1 5(4)
O9 Co2 O1 Co6 -2.9(3)
O10 Co2 O1 Co6 178.8(3)
O5 Co2 O1 Co6 -88.4(4)
O11 Co2 O1 Co6 94.3(4)
N30 Co2 O1 Co6 -83(4)
O6 Co1 O1 S25 134.2(8)
O8 Co1 O1 S25 -44.1(8)
O7 Co1 O1 S25 41.8(8)
O5 Co1 O1 S25 -139.2(8)
N7 Co1 O1 S25 -179.4(11)
O6 Co1 O1 Co2 -85.6(4)
O8 Co1 O1 Co2 96.1(4)
O7 Co1 O1 Co2 -177.9(4)
O5 Co1 O1 Co2 1.1(4)
N7 Co1 O1 Co2 -39.1(14)
O6 Co1 O1 Co6 -0.1(3)
O8 Co1 O1 Co6 -178.4(3)
O7 Co1 O1 Co6 -92.5(4)
O5 Co1 O1 Co6 86.5(4)
N7 Co1 O1 Co6 46.3(13)
O9 Co6 O1 S25 140.4(7)
O23 Co6 O1 S25 -42.6(7)
O6 Co6 O1 S25 -134.3(7)
O25 Co6 O1 S25 41.4(7)
N10 Co6 O1 S25 -148(2)
Co19 Co6 O1 S25 -2.3(7)
O9 Co6 O1 Co2 2.9(3)
O23 Co6 O1 Co2 179.9(3)
O6 Co6 O1 Co2 88.1(4)
O25 Co6 O1 Co2 -96.2(3)
N10 Co6 O1 Co2 74(2)
Co19 Co6 O1 Co2 -139.81(18)
O9 Co6 O1 Co1 -85.1(3)
O23 Co6 O1 Co1 91.9(3)
O6 Co6 O1 Co1 0.1(3)
O25 Co6 O1 Co1 175.8(3)
N10 Co6 O1 Co1 -14(2)
Co19 Co6 O1 Co1 132.18(19)
O16 Co3 O2 S25 132.4(8)
O18 Co3 O2 S25 -42.6(8)
O17 Co3 O2 S25 41.4(8)
O15 Co3 O2 S25 -142.3(8)
N25 Co3 O2 S25 140(3)
O16 Co3 O2 Co4 -3.6(4)
O18 Co3 O2 Co4 -178.5(4)
O17 Co3 O2 Co4 -94.5(4)
O15 Co3 O2 Co4 81.8(4)
N25 Co3 O2 Co4 4(3)
O16 Co3 O2 Co13 -89.9(4)
O18 Co3 O2 Co13 95.2(4)
O17 Co3 O2 Co13 179.2(3)
O15 Co3 O2 Co13 -4.5(3)
N25 Co3 O2 Co13 -82(3)
O11 Co4 O2 S25 40.8(8)
O16 Co4 O2 S25 -134.6(9)
O12 Co4 O2 S25 -44.2(8)
O13 Co4 O2 S25 139.3(8)
N27 Co4 O2 S25 -168.1(13)
O11 Co4 O2 Co3 179.0(4)
O16 Co4 O2 Co3 3.6(4)
O12 Co4 O2 Co3 94.0(4)
O13 Co4 O2 Co3 -82.6(4)
N27 Co4 O2 Co3 -29.9(16)
O11 Co4 O2 Co13 -94.5(4)
O16 Co4 O2 Co13 90.1(4)
O12 Co4 O2 Co13 -179.5(3)
O13 Co4 O2 Co13 3.9(4)
N27 Co4 O2 Co13 56.5(15)
O24 Co13 O2 S25 41.8(8)
O13 Co13 O2 S25 -136.7(8)
O15 Co13 O2 S25 142.2(8)
O25 Co13 O2 S25 -39.7(7)
S12 Co13 O2 S25 166.9(7)
O24 Co13 O2 Co3 -95.8(4)
O13 Co13 O2 Co3 85.7(4)
O15 Co13 O2 Co3 4.6(3)
O25 Co13 O2 Co3 -177.3(3)
S12 Co13 O2 Co3 29.4(12)
O24 Co13 O2 Co4 174.4(4)
O13 Co13 O2 Co4 -4.1(4)
O15 Co13 O2 Co4 -85.2(4)
O25 Co13 O2 Co4 92.9(4)
S12 Co13 O2 Co4 -60.4(12)
O22 Co9 O3 S25 -138.6(9)
O20 Co9 O3 S25 137.7(9)
O7 Co9 O3 S25 -41.0(9)
O26 Co9 O3 S25 44.2(9)
N1 Co9 O3 S25 141(3)
O22 Co9 O3 Co8 -3.5(3)
O20 Co9 O3 Co8 -87.2(4)
O7 Co9 O3 Co8 94.2(4)
O26 Co9 O3 Co8 179.3(4)
N1 Co9 O3 Co8 -84(3)
O22 Co9 O3 Co7 83.7(4)
O20 Co9 O3 Co7 0.0(4)
O7 Co9 O3 Co7 -178.7(4)
O26 Co9 O3 Co7 -93.5(4)
N1 Co9 O3 Co7 3(3)
O23 Co8 O3 S25 44.8(7)
O21 Co8 O3 S25 -134.8(8)
O24 Co8 O3 S25 -39.8(8)
O22 Co8 O3 S25 140.9(8)
N13 Co8 O3 S25 170(2)
O23 Co8 O3 Co9 -92.7(4)
O21 Co8 O3 Co9 87.8(4)
O24 Co8 O3 Co9 -177.3(3)
O22 Co8 O3 Co9 3.4(3)
N13 Co8 O3 Co9 32(3)
O23 Co8 O3 Co7 179.1(3)
O21 Co8 O3 Co7 -0.4(3)
O24 Co8 O3 Co7 94.5(4)
O22 Co8 O3 Co7 -84.8(4)
N13 Co8 O3 Co7 -56(3)
O18 Co7 O3 S25 40.6(8)
O21 Co7 O3 S25 133.9(8)
O20 Co7 O3 S25 -139.1(8)
O19 Co7 O3 S25 -45.2(8)
N19 Co7 O3 S25 174.1(10)
O18 Co7 O3 Co9 179.8(4)
O21 Co7 O3 Co9 -87.0(4)
O20 Co7 O3 Co9 0.0(4)
O19 Co7 O3 Co9 93.9(4)
N19 Co7 O3 Co9 -46.8(12)
O18 Co7 O3 Co8 -92.8(4)
O21 Co7 O3 Co8 0.5(3)
O20 Co7 O3 Co8 87.5(4)
O19 Co7 O3 Co8 -178.7(3)
N19 Co7 O3 Co8 40.7(12)
O17 Co5 O4 S25 -41.2(8)
O28 Co5 O4 S25 138.9(7)
O19 Co5 O4 S25 41.8(8)
O14 Co5 O4 S25 -136.3(8)
N22 Co5 O4 S25 -171(3)
O17 Co5 O4 Co10 94.6(4)
O28 Co5 O4 Co10 -85.3(4)
O19 Co5 O4 Co10 177.6(3)
O14 Co5 O4 Co10 -0.6(3)
N22 Co5 O4 Co10 -35(4)
O17 Co5 O4 Co11 -178.1(3)
O28 Co5 O4 Co11 1.9(3)
O19 Co5 O4 Co11 -95.2(4)
O14 Co5 O4 Co11 86.7(4)
N22 Co5 O4 Co11 52(4)
O14 Co10 O4 S25 139.3(8)
O12 Co10 O4 S25 42.3(8)
O10 Co10 O4 S25 -41.3(7)
N33 Co10 O4 S25 -176(3)
O14 Co10 O4 Co5 0.6(3)
O12 Co10 O4 Co5 -96.4(4)
O10 Co10 O4 Co5 179.9(3)
N33 Co10 O4 Co5 45(4)
O14 Co10 O4 Co11 -86.2(4)
O12 Co10 O4 Co11 176.8(4)
O10 Co10 O4 Co11 93.1(4)
N33 Co10 O4 Co11 -41(4)
O26 Co11 O4 S25 -44.7(8)
O28 Co11 O4 S25 -140.6(8)
O8 Co11 O4 S25 38.1(8)
O27 Co11 O4 S25 134.9(8)
N4 Co11 O4 S25 -165(4)
O26 Co11 O4 Co5 93.9(4)
O28 Co11 O4 Co5 -2.0(3)
O8 Co11 O4 Co5 176.7(3)
O27 Co11 O4 Co5 -86.5(4)
N4 Co11 O4 Co5 -26(5)
O26 Co11 O4 Co10 -177.7(4)
O28 Co11 O4 Co10 86.5(4)
O8 Co11 O4 Co10 -94.9(4)
O27 Co11 O4 Co10 2.0(4)
N4 Co11 O4 Co10 62(4)
O9 Co2 O5 Co1 -82.4(5)
O10 Co2 O5 Co1 96.2(5)
O11 Co2 O5 Co1 81(8)
N30 Co2 O5 Co1 -177.9(6)
O1 Co2 O5 Co1 1.4(5)
O9 Co2 O5 Co15 12.9(4)
O10 Co2 O5 Co15 -168.4(4)
O11 Co2 O5 Co15 176(100)
N30 Co2 O5 Co15 -82.6(5)
O1 Co2 O5 Co15 96.7(4)
O6 Co1 O5 Co2 77.9(5)
O8 Co1 O5 Co2 -98.0(5)
O7 Co1 O5 Co2 43(19)
N7 Co1 O5 Co2 165.6(6)
O1 Co1 O5 Co2 -1.4(5)
O6 Co1 O5 Co15 -19.6(4)
O8 Co1 O5 Co15 164.6(4)
O7 Co1 O5 Co15 -55(19)
N7 Co1 O5 Co15 68.2(5)
O1 Co1 O5 Co15 -98.8(4)
O6 Co15 O5 Co2 -93.1(4)
O9 Co15 O5 Co2 -12.4(4)
N8 Co15 O5 Co2 -175.6(5)
S8 Co15 O5 Co2 -114(2)
S22 Co15 O5 Co2 79.2(3)
O6 Co15 O5 Co1 18.8(4)
O9 Co15 O5 Co1 99.5(4)
N8 Co15 O5 Co1 -63.6(4)
S8 Co15 O5 Co1 -2(2)
S22 Co15 O5 Co1 -168.9(3)
O8 Co1 O6 Co6 23(5)
O7 Co1 O6 Co6 99.4(5)
O5 Co1 O6 Co6 -79.8(5)
N7 Co1 O6 Co6 -165.2(6)
O1 Co1 O6 Co6 0.2(4)
O8 Co1 O6 Co15 123(5)
O7 Co1 O6 Co15 -161.2(4)
O5 Co1 O6 Co15 19.6(4)
N7 Co1 O6 Co15 -65.8(4)
O1 Co1 O6 Co15 99.6(4)
O9 Co6 O6 Co1 81.5(5)
O23 Co6 O6 Co1 -95.1(5)
O25 Co6 O6 Co1 -43(4)
N10 Co6 O6 Co1 177.2(6)
O1 Co6 O6 Co1 -0.2(4)
Co19 Co6 O6 Co1 -118.1(4)
O9 Co6 O6 Co15 -16.9(4)
O23 Co6 O6 Co15 166.5(4)
O25 Co6 O6 Co15 -142(4)
N10 Co6 O6 Co15 78.8(5)
O1 Co6 O6 Co15 -98.6(4)
Co19 Co6 O6 Co15 143.5(2)
O5 Co15 O6 Co1 -19.5(4)
O9 Co15 O6 Co1 -101.8(4)
N8 Co15 O6 Co1 63.6(5)
S8 Co15 O6 Co1 157.5(3)
S22 Co15 O6 Co1 -73(2)
O5 Co15 O6 Co6 98.5(4)
O9 Co15 O6 Co6 16.2(4)
N8 Co15 O6 Co6 -178.4(5)
S8 Co15 O6 Co6 -84.5(4)
S22 Co15 O6 Co6 45(2)
O6 Co1 O7 Co9 -104.4(7)
O8 Co1 O7 Co9 71.5(7)
O5 Co1 O7 Co9 -69(19)
N7 Co1 O7 Co9 167.9(7)
O1 Co1 O7 Co9 -25.4(7)
O6 Co1 O7 Co16 161.7(4)
O8 Co1 O7 Co16 -22.5(4)
O5 Co1 O7 Co16 -163(19)
N7 Co1 O7 Co16 73.9(5)
O1 Co1 O7 Co16 -119.4(4)
O22 Co9 O7 Co1 108.6(6)
O20 Co9 O7 Co1 -43(17)
O26 Co9 O7 Co1 -69.3(6)
N1 Co9 O7 Co1 -155.1(7)
O3 Co9 O7 Co1 25.2(7)
O22 Co9 O7 Co16 -156.5(4)
O20 Co9 O7 Co16 52(17)
O26 Co9 O7 Co16 25.5(4)
N1 Co9 O7 Co16 -60.2(5)
O3 Co9 O7 Co16 120.1(4)
O26 Co16 O7 Co1 100.8(4)
O8 Co16 O7 Co1 21.6(4)
N5 Co16 O7 Co1 44.2(16)
N2 Co16 O7 Co1 -175.7(5)
S6 Co16 O7 Co1 -81.2(3)
O26 Co16 O7 Co9 -24.9(4)
O8 Co16 O7 Co9 -104.2(4)
N5 Co16 O7 Co9 -81.6(15)
N2 Co16 O7 Co9 58.5(5)
S6 Co16 O7 Co9 153.0(3)
O6 Co1 O8 Co11 1(6)
O7 Co1 O8 Co11 -75.0(6)
O5 Co1 O8 Co11 104.2(6)
N7 Co1 O8 Co11 -169.9(6)
O1 Co1 O8 Co11 24.3(6)
O6 Co1 O8 Co16 99(5)
O7 Co1 O8 Co16 22.5(4)
O5 Co1 O8 Co16 -158.4(4)
N7 Co1 O8 Co16 -72.4(4)
O1 Co1 O8 Co16 121.8(3)
O26 Co11 O8 Co1 71.0(6)
O28 Co11 O8 Co1 22(13)
O27 Co11 O8 Co1 -105.7(6)
N4 Co11 O8 Co1 159.3(7)
O4 Co11 O8 Co1 -23.0(6)
O26 Co11 O8 Co16 -26.5(4)
O28 Co11 O8 Co16 -75(12)
O27 Co11 O8 Co16 156.7(4)
N4 Co11 O8 Co16 61.8(5)
O4 Co11 O8 Co16 -120.5(4)
O26 Co16 O8 Co1 -104.6(4)
O7 Co16 O8 Co1 -21.7(4)
N5 Co16 O8 Co1 165.6(5)
N2 Co16 O8 Co1 -80.3(15)
S6 Co16 O8 Co1 70.2(4)
O26 Co16 O8 Co11 25.7(4)
O7 Co16 O8 Co11 108.6(4)
N5 Co16 O8 Co11 -64.1(5)
N2 Co16 O8 Co11 50.0(16)
S6 Co16 O8 Co11 -159.5(3)
O23 Co6 O9 Co2 -39(5)
O6 Co6 O9 Co2 -81.7(5)
O25 Co6 O9 Co2 93.0(5)
N10 Co6 O9 Co2 -173.3(5)
O1 Co6 O9 Co2 -3.6(4)
Co19 Co6 O9 Co2 120.8(4)
O23 Co6 O9 Co15 59(5)
O6 Co6 O9 Co15 16.7(4)
O25 Co6 O9 Co15 -168.5(4)
N10 Co6 O9 Co15 -74.9(5)
O1 Co6 O9 Co15 94.8(4)
Co19 Co6 O9 Co15 -140.8(3)
O10 Co2 O9 Co6 50(10)
O5 Co2 O9 Co6 85.9(5)
O11 Co2 O9 Co6 -93.3(5)
N30 Co2 O9 Co6 177.0(5)
O1 Co2 O9 Co6 3.8(4)
O10 Co2 O9 Co15 -49(10)
O5 Co2 O9 Co15 -12.7(4)
O11 Co2 O9 Co15 168.1(4)
N30 Co2 O9 Co15 78.3(4)
O1 Co2 O9 Co15 -94.9(4)
O5 Co15 O9 Co6 -99.3(4)
O6 Co15 O9 Co6 -16.4(4)
N8 Co15 O9 Co6 -54.4(12)
S8 Co15 O9 Co6 72.3(4)
S22 Co15 O9 Co6 168.3(4)
O5 Co15 O9 Co2 12.5(4)
O6 Co15 O9 Co2 95.4(4)
N8 Co15 O9 Co2 57.4(12)
S8 Co15 O9 Co2 -175.9(3)
S22 Co15 O9 Co2 -79.9(3)
O9 Co2 O10 Co10 -73(10)
O5 Co2 O10 Co10 -108.6(6)
O11 Co2 O10 Co10 70.7(6)
N30 Co2 O10 Co10 160.1(7)
O1 Co2 O10 Co10 -26.8(6)
O9 Co2 O10 Co17 -169(9)
O5 Co2 O10 Co17 154.9(4)
O11 Co2 O10 Co17 -25.8(4)
N30 Co2 O10 Co17 63.6(4)
O1 Co2 O10 Co17 -123.2(3)
O14 Co10 O10 Co2 41(9)
O12 Co10 O10 Co2 -71.2(6)
N33 Co10 O10 Co2 -158.0(7)
O4 Co10 O10 Co2 27.4(6)
O14 Co10 O10 Co17 138(9)
O12 Co10 O10 Co17 25.5(4)
N33 Co10 O10 Co17 -61.3(5)
O4 Co10 O10 Co17 124.1(4)
O12 Co17 O10 Co2 106.2(4)
N34 Co17 O10 Co2 -164.8(5)
O11 Co17 O10 Co2 25.0(4)
N31 Co17 O10 Co2 -62.1(4)
S20 Co17 O10 Co2 83(10)
O12 Co17 O10 Co10 -24.7(4)
N34 Co17 O10 Co10 64.3(5)
O11 Co17 O10 Co10 -105.9(4)
N31 Co17 O10 Co10 167.0(5)
S20 Co17 O10 Co10 -48(10)
O16 Co4 O11 Co2 30(5)
O12 Co4 O11 Co2 73.0(6)
O13 Co4 O11 Co2 -106.9(6)
N27 Co4 O11 Co2 165.6(7)
O2 Co4 O11 Co2 -24.5(7)
O16 Co4 O11 Co17 -64(4)
O12 Co4 O11 Co17 -21.7(4)
O13 Co4 O11 Co17 158.4(4)
N27 Co4 O11 Co17 70.9(5)
O2 Co4 O11 Co17 -119.2(4)
O9 Co2 O11 Co4 107.5(7)
O10 Co2 O11 Co4 -71.1(6)
O5 Co2 O11 Co4 -56(8)
N30 Co2 O11 Co4 -157.0(7)
O1 Co2 O11 Co4 23.4(7)
O9 Co2 O11 Co17 -156.2(4)
O10 Co2 O11 Co17 25.2(4)
O5 Co2 O11 Co17 40(8)
N30 Co2 O11 Co17 -60.7(5)
O1 Co2 O11 Co17 119.7(4)
O10 Co17 O11 Co4 102.8(4)
O12 Co17 O11 Co4 21.5(4)
N34 Co17 O11 Co4 69.1(16)
N31 Co17 O11 Co4 -172.4(4)
S20 Co17 O11 Co4 -75.5(3)
O10 Co17 O11 Co2 -24.6(4)
O12 Co17 O11 Co2 -105.8(4)
N34 Co17 O11 Co2 -58.3(17)
N31 Co17 O11 Co2 60.2(4)
S20 Co17 O11 Co2 157.2(3)
O14 Co10 O12 Co4 -105.2(6)
O10 Co10 O12 Co4 72.3(6)
N33 Co10 O12 Co4 160.9(7)
O4 Co10 O12 Co4 -23.8(7)
O14 Co10 O12 Co17 157.0(4)
O10 Co10 O12 Co17 -25.5(4)
N33 Co10 O12 Co17 63.1(5)
O4 Co10 O12 Co17 -121.6(4)
O11 Co4 O12 Co10 -75.4(6)
O16 Co4 O12 Co10 100.9(6)
O13 Co4 O12 Co10 104(6)
N27 Co4 O12 Co10 -173.3(6)
O2 Co4 O12 Co10 24.1(6)
O11 Co4 O12 Co17 22.1(4)
O16 Co4 O12 Co17 -161.6(4)
O13 Co4 O12 Co17 -159(6)
N27 Co4 O12 Co17 -75.8(5)
O2 Co4 O12 Co17 121.5(4)
O10 Co17 O12 Co10 25.1(4)
N34 Co17 O12 Co10 -59.9(5)
O11 Co17 O12 Co10 107.0(4)
N31 Co17 O12 Co10 61.6(15)
S20 Co17 O12 Co10 -155.7(3)
O10 Co17 O12 Co4 -102.8(4)
N34 Co17 O12 Co4 172.2(5)
O11 Co17 O12 Co4 -20.9(4)
N31 Co17 O12 Co4 -66.3(14)
S20 Co17 O12 Co4 76.3(3)
O24 Co13 O13 Co4 -7(4)
O15 Co13 O13 Co4 85.1(6)
O25 Co13 O13 Co4 -87.0(6)
S12 Co13 O13 Co4 173.8(5)
O2 Co13 O13 Co4 5.2(5)
O24 Co13 O13 Co21 -103(4)
O15 Co13 O13 Co21 -11.4(4)
O25 Co13 O13 Co21 176.6(5)
S12 Co13 O13 Co21 77.4(4)
O2 Co13 O13 Co21 -91.2(5)
O11 Co4 O13 Co13 93.3(6)
O16 Co4 O13 Co13 -82.9(6)
O12 Co4 O13 Co13 -86(6)
N27 Co4 O13 Co13 -169.0(6)
O2 Co4 O13 Co13 -5.5(5)
O11 Co4 O13 Co21 -163.1(3)
O16 Co4 O13 Co21 20.6(4)
O12 Co4 O13 Co21 18(6)
N27 Co4 O13 Co21 -65.4(5)
O2 Co4 O13 Co21 98.0(4)
O16 Co21 O13 Co13 95.1(5)
O15 Co21 O13 Co13 11.2(4)
O29 Co21 O13 Co13 -93.2(5)
N28 Co21 O13 Co13 176.4(6)
S18 Co21 O13 Co13 9(3)
O16 Co21 O13 Co4 -20.4(4)
O15 Co21 O13 Co4 -104.2(4)
O29 Co21 O13 Co4 151.4(4)
N28 Co21 O13 Co4 60.9(5)
S18 Co21 O13 Co4 -107(3)
O12 Co10 O14 Co5 97.5(5)
O10 Co10 O14 Co5 -14(9)
N33 Co10 O14 Co5 -175.4(5)
O4 Co10 O14 Co5 -0.7(4)
O12 Co10 O14 Co20 -163.7(4)
O10 Co10 O14 Co20 84(9)
N33 Co10 O14 Co20 -76.5(5)
O4 Co10 O14 Co20 98.1(4)
O17 Co5 O14 Co10 -94.7(5)
O28 Co5 O14 Co10 83.2(5)
O19 Co5 O14 Co10 -33(7)
N22 Co5 O14 Co10 176.8(6)
O4 Co5 O14 Co10 0.7(4)
O17 Co5 O14 Co20 165.6(4)
O28 Co5 O14 Co20 -16.6(4)
O19 Co5 O14 Co20 -133(7)
N22 Co5 O14 Co20 77.1(5)
O4 Co5 O14 Co20 -99.0(4)
O27 Co20 O14 Co10 -15.4(4)
O28 Co20 O14 Co10 -96.7(5)
S16 Co20 O14 Co10 170.0(3)
S24 Co20 O14 Co10 78.3(4)
S4 Co20 O14 Co10 -39.7(17)
O27 Co20 O14 Co5 97.4(4)
O28 Co20 O14 Co5 16.1(4)
S16 Co20 O14 Co5 -77.2(4)
S24 Co20 O14 Co5 -168.9(4)
S4 Co20 O14 Co5 73.1(16)
O24 Co13 O15 Co3 87.0(5)
O13 Co13 O15 Co3 -85.6(5)
O25 Co13 O15 Co3 -19(3)
S12 Co13 O15 Co3 179.9(4)
O2 Co13 O15 Co3 -5.8(4)
O24 Co13 O15 Co21 -176.1(4)
O13 Co13 O15 Co21 11.3(4)
O25 Co13 O15 Co21 78(3)
S12 Co13 O15 Co21 -83.2(4)
O2 Co13 O15 Co21 91.1(4)
O16 Co3 O15 Co13 84.1(5)
O18 Co3 O15 Co13 -91.8(5)
O17 Co3 O15 Co13 78(6)
N25 Co3 O15 Co13 176.7(5)
O2 Co3 O15 Co13 6.2(4)
O16 Co3 O15 Co21 -18.7(4)
O18 Co3 O15 Co21 165.4(4)
O17 Co3 O15 Co21 -25(6)
N25 Co3 O15 Co21 73.9(5)
O2 Co3 O15 Co21 -96.6(4)
O16 Co21 O15 Co13 -95.5(5)
O13 Co21 O15 Co13 -11.0(4)
O29 Co21 O15 Co13 82.2(5)
N28 Co21 O15 Co13 -51.1(15)
S18 Co21 O15 Co13 168.7(3)
O16 Co21 O15 Co3 18.5(4)
O13 Co21 O15 Co3 103.0(4)
O29 Co21 O15 Co3 -163.7(5)
N28 Co21 O15 Co3 62.9(15)
S18 Co21 O15 Co3 -77.3(3)
O11 Co4 O16 Co3 -61(5)
O12 Co4 O16 Co3 -103.0(6)
O13 Co4 O16 Co3 77.1(6)
N27 Co4 O16 Co3 163.7(7)
O2 Co4 O16 Co3 -4.8(5)
O11 Co4 O16 Co21 -159(4)
O12 Co4 O16 Co21 158.5(4)
O13 Co4 O16 Co21 -21.3(4)
N27 Co4 O16 Co21 65.3(5)
O2 Co4 O16 Co21 -103.3(4)
O18 Co3 O16 Co4 60(5)
O17 Co3 O16 Co4 101.2(6)
O15 Co3 O16 Co4 -78.4(6)
N25 Co3 O16 Co4 -173.8(6)
O2 Co3 O16 Co4 4.9(5)
O18 Co3 O16 Co21 158(4)
O17 Co3 O16 Co21 -161.0(4)
O15 Co3 O16 Co21 19.4(4)
N25 Co3 O16 Co21 -76.0(5)
O2 Co3 O16 Co21 102.6(5)
O13 Co21 O16 Co4 21.1(4)
O15 Co21 O16 Co4 97.9(4)
O29 Co21 O16 Co4 -67(4)
N28 Co21 O16 Co4 -65.8(5)
S18 Co21 O16 Co4 -165.8(3)
O13 Co21 O16 Co3 -95.9(4)
O15 Co21 O16 Co3 -19.2(4)
O29 Co21 O16 Co3 176(3)
N28 Co21 O16 Co3 177.1(6)
S18 Co21 O16 Co3 77.2(4)
O28 Co5 O17 Co3 28(11)
O19 Co5 O17 Co3 -71.4(7)
O14 Co5 O17 Co3 105.7(7)
N22 Co5 O17 Co3 -159.8(7)
O4 Co5 O17 Co3 25.4(7)
O28 Co5 O17 Co14 126(11)
O19 Co5 O17 Co14 26.2(4)
O14 Co5 O17 Co14 -156.6(4)
N22 Co5 O17 Co14 -62.2(5)
O4 Co5 O17 Co14 123.1(4)
O16 Co3 O17 Co5 -103.0(7)
O18 Co3 O17 Co5 72.9(6)
O15 Co3 O17 Co5 -97(6)
N25 Co3 O17 Co5 164.0(7)
O2 Co3 O17 Co5 -25.6(7)
O16 Co3 O17 Co14 158.6(4)
O18 Co3 O17 Co14 -25.4(4)
O15 Co3 O17 Co14 165(6)
N25 Co3 O17 Co14 65.6(4)
O2 Co3 O17 Co14 -124.0(4)
O19 Co14 O17 Co5 -25.6(4)
O18 Co14 O17 Co5 -106.5(4)
N26 Co14 O17 Co5 167.9(6)
N23 Co14 O17 Co5 58.5(5)
S14 Co14 O17 Co5 -104(4)
O19 Co14 O17 Co3 105.6(4)
O18 Co14 O17 Co3 24.7(4)
N26 Co14 O17 Co3 -60.9(5)
N23 Co14 O17 Co3 -170.3(5)
S14 Co14 O17 Co3 27(5)
O21 Co7 O18 Co3 -103.0(7)
O20 Co7 O18 Co3 -19(9)
O19 Co7 O18 Co3 72.1(7)
N19 Co7 O18 Co3 173.3(7)
O3 Co7 O18 Co3 -24.0(8)
O21 Co7 O18 Co14 160.7(4)
O20 Co7 O18 Co14 -115(9)
O19 Co7 O18 Co14 -24.2(4)
N19 Co7 O18 Co14 77.0(5)
O3 Co7 O18 Co14 -120.3(4)
O16 Co3 O18 Co7 -30(5)
O17 Co3 O18 Co7 -71.4(7)
O15 Co3 O18 Co7 108.0(7)
N25 Co3 O18 Co7 -156.1(8)
O2 Co3 O18 Co7 24.4(8)
O16 Co3 O18 Co14 67(4)
O17 Co3 O18 Co14 25.3(4)
O15 Co3 O18 Co14 -155.4(4)
N25 Co3 O18 Co14 -59.4(5)
O2 Co3 O18 Co14 121.1(4)
O19 Co14 O18 Co7 23.5(4)
O17 Co14 O18 Co7 103.0(4)
N26 Co14 O18 Co7 -171.6(5)
N23 Co14 O18 Co7 50.8(14)
S14 Co14 O18 Co7 -76.8(3)
O19 Co14 O18 Co3 -104.3(4)
O17 Co14 O18 Co3 -24.8(4)
N26 Co14 O18 Co3 60.6(5)
N23 Co14 O18 Co3 -77.0(14)
S14 Co14 O18 Co3 155.4(3)
O18 Co7 O19 Co5 -72.1(6)
O21 Co7 O19 Co5 17(5)
O20 Co7 O19 Co5 104.8(6)
N19 Co7 O19 Co5 -168.5(6)
O3 Co7 O19 Co5 26.8(7)
O18 Co7 O19 Co14 24.3(4)
O21 Co7 O19 Co14 113(5)
O20 Co7 O19 Co14 -158.8(4)
N19 Co7 O19 Co14 -72.0(5)
O3 Co7 O19 Co14 123.3(3)
O17 Co5 O19 Co7 69.8(7)
O28 Co5 O19 Co7 -108.1(7)
O14 Co5 O19 Co7 8(8)
N22 Co5 O19 Co7 158.0(7)
O4 Co5 O19 Co7 -25.7(7)
O17 Co5 O19 Co14 -26.2(4)
O28 Co5 O19 Co14 155.9(4)
O14 Co5 O19 Co14 -88(7)
N22 Co5 O19 Co14 62.0(5)
O4 Co5 O19 Co14 -121.7(4)
O17 Co14 O19 Co7 -104.8(4)
O18 Co14 O19 Co7 -22.8(4)
N26 Co14 O19 Co7 -66.6(13)
N23 Co14 O19 Co7 165.9(5)
S14 Co14 O19 Co7 71.3(4)
O17 Co14 O19 Co5 25.1(4)
O18 Co14 O19 Co5 107.1(4)
N26 Co14 O19 Co5 63.3(14)
N23 Co14 O19 Co5 -64.2(5)
S14 Co14 O19 Co5 -158.7(3)
O22 Co9 O20 Co7 -83.2(5)
O7 Co9 O20 Co7 68(17)
O26 Co9 O20 Co7 94.8(5)
N1 Co9 O20 Co7 -179.5(6)
O3 Co9 O20 Co7 0.0(5)
O22 Co9 O20 Co12 14.2(4)
O7 Co9 O20 Co12 166(16)
O26 Co9 O20 Co12 -167.7(4)
N1 Co9 O20 Co12 -82.0(5)
O3 Co9 O20 Co12 97.5(4)
O18 Co7 O20 Co9 -5(9)
O21 Co7 O20 Co9 79.2(6)
O19 Co7 O20 Co9 -95.9(6)
N19 Co7 O20 Co9 162.7(7)
O3 Co7 O20 Co9 0.0(5)
O18 Co7 O20 Co12 -104(9)
O21 Co7 O20 Co12 -19.9(4)
O19 Co7 O20 Co12 165.0(4)
N19 Co7 O20 Co12 63.6(5)
O3 Co7 O20 Co12 -99.2(4)
O22 Co12 O20 Co9 -14.0(4)
O21 Co12 O20 Co9 -96.7(4)
N20 Co12 O20 Co9 -179.1(5)
S10 Co12 O20 Co9 -95(2)
S2 Co12 O20 Co9 80.4(3)
O22 Co12 O20 Co7 101.6(4)
O21 Co12 O20 Co7 19.0(4)
N20 Co12 O20 Co7 -63.5(5)
S10 Co12 O20 Co7 21(3)
S2 Co12 O20 Co7 -163.9(3)
O18 Co7 O21 Co8 98.0(5)
O20 Co7 O21 Co8 -78.9(5)
O19 Co7 O21 Co8 10(5)
N19 Co7 O21 Co8 -165.3(6)
O3 Co7 O21 Co8 -0.6(4)
O18 Co7 O21 Co12 -163.4(4)
O20 Co7 O21 Co12 19.7(4)
O19 Co7 O21 Co12 108(5)
N19 Co7 O21 Co12 -66.7(5)
O3 Co7 O21 Co12 98.0(4)
O23 Co8 O21 Co7 -4(4)
O24 Co8 O21 Co7 -99.0(5)
O22 Co8 O21 Co7 81.3(5)
N13 Co8 O21 Co7 172.1(5)
O3 Co8 O21 Co7 0.6(4)
O23 Co8 O21 Co12 -101(4)
O24 Co8 O21 Co12 163.5(4)
O22 Co8 O21 Co12 -16.2(4)
N13 Co8 O21 Co12 74.6(5)
O3 Co8 O21 Co12 -96.9(4)
O22 Co12 O21 Co7 -100.4(4)
O20 Co12 O21 Co7 -19.3(4)
N20 Co12 O21 Co7 66.5(5)
S10 Co12 O21 Co7 161.0(3)
S2 Co12 O21 Co7 -41(3)
O22 Co12 O21 Co8 16.5(4)
O20 Co12 O21 Co8 97.6(5)
N20 Co12 O21 Co8 -176.7(6)
S10 Co12 O21 Co8 -82.1(4)
S2 Co12 O21 Co8 76(3)
O20 Co9 O22 Co12 -14.5(4)
O7 Co9 O22 Co12 166.2(4)
O26 Co9 O22 Co12 -46(6)
N1 Co9 O22 Co12 76.6(5)
O3 Co9 O22 Co12 -94.9(4)
O20 Co9 O22 Co8 84.8(5)
O7 Co9 O22 Co8 -94.5(5)
O26 Co9 O22 Co8 53(6)
N1 Co9 O22 Co8 175.9(5)
O3 Co9 O22 Co8 4.4(4)
O20 Co12 O22 Co9 14.1(4)
O21 Co12 O22 Co9 96.0(4)
N20 Co12 O22 Co9 58.3(14)
S10 Co12 O22 Co9 -173.8(3)
S2 Co12 O22 Co9 -77.0(3)
O20 Co12 O22 Co8 -98.0(4)
O21 Co12 O22 Co8 -16.1(4)
N20 Co12 O22 Co8 -53.8(14)
S10 Co12 O22 Co8 74.1(4)
S2 Co12 O22 Co8 170.9(3)
O23 Co8 O22 Co9 90.5(5)
O21 Co8 O22 Co9 -83.8(5)
O24 Co8 O22 Co9 -111(40)
N13 Co8 O22 Co9 -179.4(6)
O3 Co8 O22 Co9 -4.4(4)
O23 Co8 O22 Co12 -169.0(4)
O21 Co8 O22 Co12 16.6(4)
O24 Co8 O22 Co12 -10(40)
N13 Co8 O22 Co12 -79.0(5)
O3 Co8 O22 Co12 96.1(4)
O21 Co8 O23 Co6 -26(5)
O24 Co8 O23 Co6 69.8(7)
O22 Co8 O23 Co6 -110.5(7)
N13 Co8 O23 Co6 158.0(7)
O3 Co8 O23 Co6 -30.4(7)
O21 Co8 O23 Co19 -122(4)
O24 Co8 O23 Co19 -26.3(4)
O22 Co8 O23 Co19 153.4(4)
N13 Co8 O23 Co19 61.9(5)
O3 Co8 O23 Co19 -126.5(4)
O9 Co6 O23 Co8 64(5)
O6 Co6 O23 Co8 106.7(7)
O25 Co6 O23 Co8 -68.3(7)
N10 Co6 O23 Co8 -161.2(7)
O1 Co6 O23 Co8 29.3(7)
Co19 Co6 O23 Co8 -97.4(7)
O9 Co6 O23 Co19 162(5)
O6 Co6 O23 Co19 -155.9(4)
O25 Co6 O23 Co19 29.0(4)
N10 Co6 O23 Co19 -63.8(5)
O1 Co6 O23 Co19 126.7(4)
N16 Co19 O23 Co8 -11(6)
O25 Co19 O23 Co8 103.7(5)
O24 Co19 O23 Co8 25.3(4)
N11 Co19 O23 Co8 -168.5(5)
N14 Co19 O23 Co8 -64.3(5)
Co6 Co19 O23 Co8 132.0(6)
N16 Co19 O23 Co6 -143(6)
O25 Co19 O23 Co6 -28.3(4)
O24 Co19 O23 Co6 -106.7(4)
N11 Co19 O23 Co6 59.5(5)
N14 Co19 O23 Co6 163.8(5)
O13 Co13 O24 Co8 -9(4)
O15 Co13 O24 Co8 -99.5(7)
O25 Co13 O24 Co8 72.1(7)
S12 Co13 O24 Co8 170.3(6)
O2 Co13 O24 Co8 -20.9(7)
O13 Co13 O24 Co19 -105(4)
O15 Co13 O24 Co19 164.7(4)
O25 Co13 O24 Co19 -23.7(4)
S12 Co13 O24 Co19 74.5(3)
O2 Co13 O24 Co19 -116.7(4)
O23 Co8 O24 Co13 -73.1(7)
O21 Co8 O24 Co13 101.3(7)
O22 Co8 O24 Co13 128(39)
N13 Co8 O24 Co13 -163.2(8)
O3 Co8 O24 Co13 21.9(7)
O23 Co8 O24 Co19 25.1(4)
O21 Co8 O24 Co19 -160.5(4)
O22 Co8 O24 Co19 -134(40)
N13 Co8 O24 Co19 -65.0(5)
O3 Co8 O24 Co19 120.1(4)
N16 Co19 O24 Co13 -77.4(5)
O23 Co19 O24 Co13 106.2(4)
O25 Co19 O24 Co13 23.5(4)
N11 Co19 O24 Co13 55.2(15)
N14 Co19 O24 Co13 -170.6(5)
Co6 Co19 O24 Co13 64.7(3)
N16 Co19 O24 Co8 151.8(5)
O23 Co19 O24 Co8 -24.6(4)
O25 Co19 O24 Co8 -107.3(4)
N11 Co19 O24 Co8 -75.6(14)
N14 Co19 O24 Co8 58.6(4)
Co6 Co19 O24 Co8 -66.1(3)
O9 Co6 O25 Co13 -106.7(7)
O23 Co6 O25 Co13 69.5(7)
O6 Co6 O25 Co13 17(4)
N10 Co6 O25 Co13 156.8(7)
O1 Co6 O25 Co13 -25.0(7)
Co19 Co6 O25 Co13 97.9(7)
O9 Co6 O25 Co19 155.4(4)
O23 Co6 O25 Co19 -28.4(4)
O6 Co6 O25 Co19 -81(4)
N10 Co6 O25 Co19 58.9(5)
O1 Co6 O25 Co19 -123.0(4)
O24 Co13 O25 Co6 -71.0(7)
O13 Co13 O25 Co6 101.8(7)
O15 Co13 O25 Co6 36(3)
S12 Co13 O25 Co6 -162.6(6)
O2 Co13 O25 Co6 23.6(6)
O24 Co13 O25 Co19 24.3(4)
O13 Co13 O25 Co19 -163.0(4)
O15 Co13 O25 Co19 131(2)
S12 Co13 O25 Co19 -67.4(4)
O2 Co13 O25 Co19 118.8(4)
N16 Co19 O25 Co6 -157.6(6)
O23 Co19 O25 Co6 28.0(4)
O24 Co19 O25 Co6 109.6(4)
N11 Co19 O25 Co6 -61.1(5)
N14 Co19 O25 Co6 64.8(14)
N16 Co19 O25 Co13 69.8(6)
O23 Co19 O25 Co13 -104.6(5)
O24 Co19 O25 Co13 -23.0(4)
N11 Co19 O25 Co13 166.3(5)
N14 Co19 O25 Co13 -67.7(14)
Co6 Co19 O25 Co13 -132.6(6)
O28 Co11 O26 Co9 109.4(7)
O8 Co11 O26 Co9 -69.3(7)
O27 Co11 O26 Co9 23(9)
N4 Co11 O26 Co9 -156.6(8)
O4 Co11 O26 Co9 28.4(7)
O28 Co11 O26 Co16 -154.6(4)
O8 Co11 O26 Co16 26.7(4)
O27 Co11 O26 Co16 119(8)
N4 Co11 O26 Co16 -60.6(5)
O4 Co11 O26 Co16 124.4(4)
O22 Co9 O26 Co11 -77(6)
O20 Co9 O26 Co11 -108.0(7)
O7 Co9 O26 Co11 71.3(7)
N1 Co9 O26 Co11 160.4(8)
O3 Co9 O26 Co11 -28.2(7)
O22 Co9 O26 Co16 -174(6)
O20 Co9 O26 Co16 154.9(4)
O7 Co9 O26 Co16 -25.7(4)
N1 Co9 O26 Co16 63.4(4)
O3 Co9 O26 Co16 -125.2(4)
O8 Co16 O26 Co11 -25.8(4)
O7 Co16 O26 Co11 -107.3(4)
N5 Co16 O26 Co11 56.7(5)
N2 Co16 O26 Co11 162.5(5)
S6 Co16 O26 Co11 -130(3)
O8 Co16 O26 Co9 106.4(4)
O7 Co16 O26 Co9 24.9(4)
N5 Co16 O26 Co9 -171.0(5)
N2 Co16 O26 Co9 -65.2(5)
S6 Co16 O26 Co9 2(3)
O26 Co11 O27 Co20 101(8)
O28 Co11 O27 Co20 13.8(4)
O8 Co11 O27 Co20 -167.7(4)
N4 Co11 O27 Co20 -79.9(5)
O4 Co11 O27 Co20 95.0(4)
O14 Co20 O27 Co11 -95.3(4)
O28 Co20 O27 Co11 -13.3(4)
S16 Co20 O27 Co11 -47(3)
S24 Co20 O27 Co11 171.9(3)
S4 Co20 O27 Co11 80.2(3)
O26 Co11 O28 Co5 -91.5(5)
O8 Co11 O28 Co5 -43(13)
O27 Co11 O28 Co5 85.3(5)
N4 Co11 O28 Co5 -179.9(5)
O4 Co11 O28 Co5 2.5(4)
O26 Co11 O28 Co20 169.6(4)
O8 Co11 O28 Co20 -142(12)
O27 Co11 O28 Co20 -13.7(4)
N4 Co11 O28 Co20 81.2(5)
O4 Co11 O28 Co20 -96.4(4)
O17 Co5 O28 Co11 -5(11)
O19 Co5 O28 Co11 94.0(5)
O14 Co5 O28 Co11 -83.1(5)
N22 Co5 O28 Co11 -177.3(5)
O4 Co5 O28 Co11 -2.5(4)
O17 Co5 O28 Co20 94(11)
O19 Co5 O28 Co20 -166.4(4)
O14 Co5 O28 Co20 16.5(4)
N22 Co5 O28 Co20 -77.7(5)
O4 Co5 O28 Co20 97.0(4)
O27 Co20 O28 Co11 13.5(4)
O14 Co20 O28 Co11 96.1(5)
S16 Co20 O28 Co11 -170.5(3)
S24 Co20 O28 Co11 56(2)
S4 Co20 O28 Co11 -74.7(4)
O27 Co20 O28 Co5 -98.9(5)
O14 Co20 O28 Co5 -16.3(4)
S16 Co20 O28 Co5 77.2(4)
S24 Co20 O28 Co5 -57(2)
S4 Co20 O28 Co5 173.0(4)
O22 Co12 S2 C1 43.4(8)
O20 Co12 S2 C1 -36.6(8)
O21 Co12 S2 C1 -16(3)
N20 Co12 S2 C1 -121.4(8)
S10 Co12 S2 C1 142.7(7)
O27 Co20 S4 C3 -42.1(7)
O14 Co20 S4 C3 -18.1(17)
O28 Co20 S4 C3 37.9(8)
S16 Co20 S4 C3 132.2(7)
S24 Co20 S4 C3 -136.2(7)
O26 Co16 S6 C5 68(3)
O8 Co16 S6 C5 -35.0(7)
O7 Co16 S6 C5 45.6(7)
N5 Co16 S6 C5 -118.7(8)
N2 Co16 S6 C5 135.1(8)
O5 Co15 S8 C7 68(2)
O6 Co15 S8 C7 47.2(6)
O9 Co15 S8 C7 -32.4(6)
N8 Co15 S8 C7 128.6(7)
S22 Co15 S8 C7 -125.4(6)
O22 Co12 S10 C9 -28.6(7)
O20 Co12 S10 C9 51(3)
O21 Co12 S10 C9 52.7(7)
N20 Co12 S10 C9 134.5(7)
S2 Co12 S10 C9 -124.3(7)
O24 Co13 S12 C11 -38.9(7)
O13 Co13 S12 C11 141.0(7)
O15 Co13 S12 C11 -140.1(7)
O25 Co13 S12 C11 42.6(7)
O2 Co13 S12 C11 -164.3(12)
O19 Co14 S14 C13 -38.2(8)
O17 Co14 S14 C13 39(5)
O18 Co14 S14 C13 41.8(8)
N26 Co14 S14 C13 127.2(8)
N23 Co14 S14 C13 -123.0(8)
O27 Co20 S16 C15 -2(3)
O14 Co20 S16 C15 46.4(7)
O28 Co20 S16 C15 -34.4(7)
S24 Co20 S16 C15 140.0(6)
S4 Co20 S16 C15 -128.1(6)
O16 Co21 S18 C17 -40.7(8)
O13 Co21 S18 C17 45(3)
O15 Co21 S18 C17 42.4(8)
O29 Co21 S18 C17 147.4(8)
N28 Co21 S18 C17 -122.6(8)
O10 Co17 S20 C19 -12(10)
O12 Co17 S20 C19 -35.7(8)
N34 Co17 S20 C19 -124.7(9)
O11 Co17 S20 C19 45.0(8)
N31 Co17 S20 C19 132.3(9)
O5 Co15 S22 C21 -37.0(7)
O6 Co15 S22 C21 15(2)
O9 Co15 S22 C21 44.0(7)
N8 Co15 S22 C21 -119.3(7)
S8 Co15 S22 C21 145.0(6)
O27 Co20 S24 C23 41.3(8)
O14 Co20 S24 C23 -40.1(8)
O28 Co20 S24 C23 0(3)
S16 Co20 S24 C23 -134.2(8)
S4 Co20 S24 C23 130.2(8)
Co2 O1 S25 O2 59.0(9)
Co1 O1 S25 O2 -177.3(6)
Co6 O1 S25 O2 -59.7(8)
Co2 O1 S25 O3 179.8(7)
Co1 O1 S25 O3 -56.6(9)
Co6 O1 S25 O3 61.1(8)
Co2 O1 S25 O4 -62.1(9)
Co1 O1 S25 O4 61.5(8)
Co6 O1 S25 O4 179.2(6)
Co3 O2 S25 O1 -179.0(6)
Co4 O2 S25 O1 -56.9(9)
Co13 O2 S25 O1 59.8(8)
Co3 O2 S25 O3 59.4(9)
Co4 O2 S25 O3 -178.4(7)
Co13 O2 S25 O3 -61.8(9)
Co3 O2 S25 O4 -57.7(9)
Co4 O2 S25 O4 64.5(9)
Co13 O2 S25 O4 -178.9(6)
Co9 O3 S25 O1 57.5(10)
Co8 O3 S25 O1 -62.5(8)
Co7 O3 S25 O1 -179.5(6)
Co9 O3 S25 O2 179.5(7)
Co8 O3 S25 O2 59.5(9)
Co7 O3 S25 O2 -57.6(9)
Co9 O3 S25 O4 -62.1(9)
Co8 O3 S25 O4 177.9(6)
Co7 O3 S25 O4 60.9(8)
Co5 O4 S25 O1 -179.9(6)
Co10 O4 S25 O1 58.5(8)
Co11 O4 S25 O1 -58.3(8)
Co5 O4 S25 O2 58.1(8)
Co10 O4 S25 O2 -63.5(8)
Co11 O4 S25 O2 179.6(6)
Co5 O4 S25 O3 -60.0(8)
Co10 O4 S25 O3 178.4(6)
Co11 O4 S25 O3 61.6(8)
N2 N1 C1 S1 4(2)
Co9 N1 C1 S1 -168.9(9)
N2 N1 C1 S2 179.9(14)
Co9 N1 C1 S2 7(3)
C2 S1 C1 N1 -1.7(15)
C2 S1 C1 S2 -177.9(13)
Co12 S2 C1 N1 -7(2)
Co12 S2 C1 S1 168.2(9)
N1 N2 C2 N3 173.5(19)
Co16 N2 C2 N3 -14(3)
N1 N2 C2 S1 3(2)
Co16 N2 C2 S1 175.5(11)
C1 S1 C2 N2 -1.0(16)
C1 S1 C2 N3 -171.7(19)
N5 N4 C3 S4 176.3(13)
Co11 N4 C3 S4 14(3)
N5 N4 C3 S3 -2.1(19)
Co11 N4 C3 S3 -164.8(9)
Co20 S4 C3 N4 -5.5(19)
Co20 S4 C3 S3 172.7(9)
C4 S3 C3 N4 1.2(15)
C4 S3 C3 S4 -177.3(13)
N4 N5 C4 N6 -176.8(17)
Co16 N5 C4 N6 0(3)
N4 N5 C4 S3 -1.0(19)
Co16 N5 C4 S3 175.5(10)
C3 S3 C4 N5 -0.1(15)
C3 S3 C4 N6 175.8(17)
N8 N7 C5 S6 -176.7(12)
Co1 N7 C5 S6 -13(3)
N8 N7 C5 S5 2.1(18)
Co1 N7 C5 S5 166.3(10)
Co16 S6 C5 N7 2.1(17)
Co16 S6 C5 S5 -176.6(8)
C6 S5 C5 N7 -1.9(14)
C6 S5 C5 S6 176.9(12)
N7 N8 C6 N9 179.6(15)
Co15 N8 C6 N9 10(3)
N7 N8 C6 S5 -0.4(18)
Co15 N8 C6 S5 -170.0(8)
C5 S5 C6 N8 1.3(14)
C5 S5 C6 N9 -178.7(15)
N11 N10 C7 S8 -179.4(12)
Co6 N10 C7 S8 0(3)
N11 N10 C7 S7 4.8(17)
Co6 N10 C7 S7 -175.6(8)
Co15 S8 C7 N10 -6.4(18)
Co15 S8 C7 S7 169.4(7)
C8 S7 C7 N10 -5.0(13)
C8 S7 C7 S8 178.5(10)
N10 N11 C8 N12 -178.4(14)
Co19 N11 C8 N12 15(3)
N10 N11 C8 S7 -3(2)
Co19 N11 C8 S7 -169.2(11)
C7 S7 C8 N11 4.3(15)
C7 S7 C8 N12 -179.7(15)
N14 N13 C9 S10 179.3(13)
Co8 N13 C9 S10 6(3)
N14 N13 C9 S9 2.4(18)
Co8 N13 C9 S9 -170.6(8)
Co12 S10 C9 N13 -15.1(18)
Co12 S10 C9 S9 161.4(8)
C10 S9 C9 N13 -1.4(13)
C10 S9 C9 S10 -178.7(12)
N13 N14 C10 N15 -175.2(18)
Co19 N14 C10 N15 12(4)
N13 N14 C10 S9 1(2)
Co19 N14 C10 S9 -171.1(13)
C9 S9 C10 N14 0.1(18)
C9 S9 C10 N15 176.5(19)
N17 N16 C11 S12 -177.7(13)
Co19 N16 C11 S12 11(3)
N17 N16 C11 S11 -2(2)
Co19 N16 C11 S11 -173.2(9)
Co13 S12 C11 N16 -8.6(19)
Co13 S12 C11 S11 175.3(8)
C12 S11 C11 N16 1.5(15)
C12 S11 C11 S12 178.0(12)
N16 N17 C12 N18 176.6(17)
N16 N17 C12 S11 0(2)
C11 S11 C12 N17 -1.0(15)
C11 S11 C12 N18 -177.2(18)
N20 N19 C13 S14 -179.4(13)
Co7 N19 C13 S14 5(3)
N20 N19 C13 S13 -4.2(19)
Co7 N19 C13 S13 -179.9(8)
Co14 S14 C13 N19 -4(2)
Co14 S14 C13 S13 -179.1(9)
C14 S13 C13 N19 2.1(14)
C14 S13 C13 S14 177.9(13)
N19 N20 C14 N21 175.3(15)
Co12 N20 C14 N21 -3(3)
N19 N20 C14 S13 -2.6(18)
Co12 N20 C14 S13 179.6(10)
C13 S13 C14 N21 -177.5(16)
C13 S13 C14 N20 0.4(14)
N23 N22 C15 S16 -175.7(12)
Co5 N22 C15 S16 19(3)
N23 N22 C15 S15 1.3(18)
Co5 N22 C15 S15 -164.3(8)
Co20 S16 C15 N22 -15.6(19)
Co20 S16 C15 S15 167.6(7)
C16 S15 C15 N22 -0.2(14)
C16 S15 C15 S16 177.2(11)
N22 N23 C16 N24 -178.0(14)
Co14 N23 C16 N24 -6(3)
N22 N23 C16 S15 2(2)
Co14 N23 C16 S15 173.7(10)
C15 S15 C16 N23 -1.3(16)
C15 S15 C16 N24 178.9(15)
N26 N25 C17 S17 -4(2)
Co3 N25 C17 S17 167.9(10)
N26 N25 C17 S18 -178.9(13)
Co3 N25 C17 S18 -7(3)
C18 S17 C17 N25 6.0(17)
C18 S17 C17 S18 -179.3(13)
Co21 S18 C17 N25 2.9(19)
Co21 S18 C17 S17 -171.4(9)
N25 N26 C18 S17 4.7(19)
Co14 N26 C18 S17 179.9(9)
C17 S17 C18 N26 -5.6(14)
N28 N27 C19 S20 175.5(16)
Co4 N27 C19 S20 6(3)
N28 N27 C19 S19 8(2)
Co4 N27 C19 S19 -162.1(10)
Co17 S20 C19 N27 -8(2)
Co17 S20 C19 S19 158.4(9)
C20 S19 C19 N27 -7.7(16)
C20 S19 C19 S20 -177.5(14)
N27 N28 C20 N29 -163(2)
Co21 N28 C20 N29 13(4)
N27 N28 C20 S19 -4(2)
Co21 N28 C20 S19 171.5(11)
C19 S19 C20 N28 6.4(18)
C19 S19 C20 N29 167(2)
N31 N30 C21 S22 -178.4(13)
Co2 N30 C21 S22 -1(3)
N31 N30 C21 S21 -2.9(18)
Co2 N30 C21 S21 174.3(8)
Co15 S22 C21 N30 -3.1(19)
Co15 S22 C21 S21 -178.3(7)
C22 S21 C21 N30 0.5(14)
C22 S21 C21 S22 176.6(11)
N30 N31 C22 N32 -179.5(15)
Co17 N31 C22 N32 8(3)
N30 N31 C22 S21 -4.1(19)
Co17 N31 C22 S21 -176.6(10)
C21 S21 C22 N31 2.2(15)
C21 S21 C22 N32 177.6(16)
N34 N33 C23 S24 -170.8(14)
Co10 N33 C23 S24 6(3)
N34 N33 C23 S23 -3(2)
Co10 N33 C23 S23 173.9(9)
Co20 S24 C23 N33 -3(2)
Co20 S24 C23 S23 -169.1(9)
C24 S23 C23 N33 1.9(14)
C24 S23 C23 S24 171.1(14)
N33 N34 C24 N35 -178.2(18)
Co17 N34 C24 N35 -4(4)
N33 N34 C24 S23 0(2)
Co17 N34 C24 S23 173.8(10)
C23 S23 C24 N34 -0.9(17)
C23 S23 C24 N35 177.3(15)

loop_
_platon_squeeze_void_nr
_platon_squeeze_void_average_x
_platon_squeeze_void_average_y
_platon_squeeze_void_average_z
_platon_squeeze_void_volume
_platon_squeeze_void_count_electrons
1 0.293 0.398 0.218 644 210
2 0.000 0.500 0.000 105 39
3 -0.292 0.603 0.780 641 211
4 0.500 0.000 0.500 212 67
